data_4088992
loop_
_publ_author_name
'Chan, Allen L.'
'Estrada, Jess'
'Kefalidis, Christos E.'
'Lavallo, Vincent'

_publ_section_title
;
 Changing the Charge: Electrostatic Effects in Pd-Catalyzed Cross-Coupling
;
_journal_issue 19
_journal_name_full Organometallics
_journal_page_first 3257
_journal_paper_doi 10.1021/acs.organomet.6b00622
_journal_volume 35
_journal_year 2016
_chemical_formula_sum 'C36 H93 B22 Li O4 P2 Pd'
_chemical_formula_weight 1003.20
_space_group_crystal_system monoclinic
_space_group_IT_number 14
_space_group_name_Hall '-P 2ybc'
_space_group_name_H-M_alt 'P 1 21/c 1'
_atom_sites_solution_hydrogens geom
_audit_creation_method SHELXL-2013
_cell_angle_alpha 90
_cell_angle_beta 115.8275(7)
_cell_angle_gamma 90
_cell_formula_units_Z 4
_cell_length_a 19.1204(4)
_cell_length_b 16.5121(4)
_cell_length_c 19.7932(4)
_cell_measurement_reflns_used 9361
_cell_measurement_temperature 100(2)
_cell_measurement_theta_max 31.10
_cell_measurement_theta_min 2.33
_cell_volume 5624.8(2)
_computing_cell_refinement 'Bruker SAINT'
_computing_data_collection 'Bruker APEX2'
_computing_data_reduction 'Bruker SAINT'
_computing_molecular_graphics 'Bruker SHELXTL'
_computing_publication_material 'Bruker SHELXTL'
_computing_structure_refinement 'SHELXL-2013 (Sheldrick, 2013)'
_computing_structure_solution 'SHELXS-97 (Sheldrick 2008)'
_diffrn_ambient_temperature 100(2)
_diffrn_measured_fraction_theta_full 0.999
_diffrn_measured_fraction_theta_max 0.999
_diffrn_measurement_device_type 'Bruker APEX-II CCD'
_diffrn_measurement_method '\f and \w scans'
_diffrn_radiation_type MoK\a
_diffrn_radiation_wavelength 0.71073
_diffrn_reflns_av_R_equivalents 0.0420
_diffrn_reflns_av_unetI/netI 0.0172
_diffrn_reflns_Laue_measured_fraction_full 0.999
_diffrn_reflns_Laue_measured_fraction_max 0.999
_diffrn_reflns_limit_h_max 25
_diffrn_reflns_limit_h_min -25
_diffrn_reflns_limit_k_max 22
_diffrn_reflns_limit_k_min -22
_diffrn_reflns_limit_l_max 26
_diffrn_reflns_limit_l_min -26
_diffrn_reflns_number 242731
_diffrn_reflns_point_group_measured_fraction_full 0.999
_diffrn_reflns_point_group_measured_fraction_max 0.999
_diffrn_reflns_theta_full 25.242
_diffrn_reflns_theta_max 28.282
_diffrn_reflns_theta_min 1.709
_exptl_absorpt_coefficient_mu 0.422
_exptl_absorpt_correction_type multi-scan
_exptl_absorpt_process_details 'Bruker SADABS'
_exptl_crystal_colour colourless
_exptl_crystal_density_diffrn 1.185
_exptl_crystal_density_meas ?
_exptl_crystal_density_method 'not measured'
_exptl_crystal_description 'needle frag'
_exptl_crystal_F_000 2120
_exptl_crystal_size_max 0.556
_exptl_crystal_size_mid 0.144
_exptl_crystal_size_min 0.054
_exptl_transmission_factor_max 0.746
_exptl_transmission_factor_min 0.697
_refine_diff_density_max 1.122
_refine_diff_density_min -0.647
_refine_diff_density_rms 0.075
_refine_ls_extinction_method none
_refine_ls_goodness_of_fit_ref 1.057
_refine_ls_hydrogen_treatment constr
_refine_ls_matrix_type full
_refine_ls_number_parameters 701
_refine_ls_number_reflns 13958
_refine_ls_number_restraints 87
_refine_ls_restrained_S_all 1.057
_refine_ls_R_factor_all 0.0485
_refine_ls_R_factor_gt 0.0382
_refine_ls_shift/su_max 0.003
_refine_ls_shift/su_mean 0.000
_refine_ls_structure_factor_coef Fsqd
_refine_ls_weighting_details 'w=1/[\s^2^(Fo^2^)+(0.0541P)^2^+6.3139P] where P=(Fo^2^+2Fc^2^)/3'
_refine_ls_weighting_scheme calc
_refine_ls_wR_factor_gt 0.1006
_refine_ls_wR_factor_ref 0.1085
_reflns_Friedel_coverage 0.000
_reflns_number_gt 11862
_reflns_number_total 13958
_reflns_threshold_expression 'I > 2\s(I)'
_cod_data_source_file om6b00622_si_002.cif
_cod_data_source_block Compound_5
_cod_depositor_comments
;
The following automatic conversions were performed:

data item '_exptl_crystal_density_meas' value 'not measured' was
changed to '?' -- the value is perceived as not measured.

Automatic conversion script
Id: cif_fix_values 6909 2019-04-08 15:41:33Z antanas 
;
_cod_original_sg_symbol_H-M 'P 21/c'
_cod_database_code 4088992
_shelx_space_group_comment
; 
The symmetry employed for this shelxl refinement is uniquely defined 
by the following loop, which should always be used as a source of 
symmetry information in preference to the above space-group names. 
They are only intended as comments. 
;
_shelx_estimated_absorpt_t_min 0.799
_shelx_estimated_absorpt_t_max 0.978
_shelxl_version_number 2013-4

loop_
_space_group_symop_operation_xyz
'x, y, z'
'-x, y+1/2, -z+1/2'
'-x, -y, -z'
'x, -y-1/2, z-1/2'

loop_
_atom_site_label
_atom_site_type_symbol
_atom_site_fract_x
_atom_site_fract_y
_atom_site_fract_z
_atom_site_U_iso_or_equiv
_atom_site_adp_type
_atom_site_occupancy
_atom_site_site_symmetry_order
_atom_site_calc_flag
_atom_site_refinement_flags_posn
_atom_site_refinement_flags_adp
_atom_site_refinement_flags_occupancy
_atom_site_disorder_assembly
_atom_site_disorder_group
Pd1 Pd 0.11460(2) 0.73218(2) 0.38678(2) 0.01924(5) Uani 1 1 d D . . . .
C1 C 0.04935(13) 0.69682(13) 0.43762(11) 0.0235(4) Uani 1 1 d . . . . .
C2 C 0.07574(15) 0.63308(14) 0.48843(12) 0.0293(5) Uani 1 1 d . . . . .
H2 H 0.1240 0.6078 0.4987 0.035 Uiso 1 1 calc R U . . .
C3 C 0.03132(18) 0.60612(16) 0.52445(13) 0.0402(7) Uani 1 1 d . . . . .
H3 H 0.0497 0.5627 0.5593 0.048 Uiso 1 1 calc R U . . .
C4 C -0.03883(18) 0.64191(19) 0.50988(15) 0.0446(7) Uani 1 1 d . . . . .
H4 H -0.0689 0.6231 0.5343 0.053 Uiso 1 1 calc R U . . .
C5 C -0.06509(16) 0.70494(19) 0.45987(16) 0.0415(6) Uani 1 1 d . . . . .
H5 H -0.1134 0.7298 0.4501 0.050 Uiso 1 1 calc R U . . .
C6 C -0.02178(14) 0.73328(15) 0.42293(14) 0.0312(5) Uani 1 1 d . . . . .
H6 H -0.0406 0.7768 0.3883 0.037 Uiso 1 1 calc R U . . .
C1A C 0.24582(12) 0.86257(13) 0.43577(12) 0.0231(4) Uani 1 1 d D . . . .
B2A B 0.34224(15) 0.88585(17) 0.48582(16) 0.0300(5) Uani 1 1 d . . . . .
H2A H 0.3722 0.8918 0.5484 0.036 Uiso 1 1 calc R U . . .
B3A B 0.27388(15) 0.95957(16) 0.42806(16) 0.0298(5) Uani 1 1 d . . . . .
H3A H 0.2591 1.0142 0.4529 0.036 Uiso 1 1 calc R U . . .
B4A B 0.20248(15) 0.90908(16) 0.34873(15) 0.0266(5) Uani 1 1 d . . . . .
H4A H 0.1406 0.9302 0.3215 0.032 Uiso 1 1 calc R U . . .
B5A B 0.22731(15) 0.80527(16) 0.35736(14) 0.0259(5) Uani 1 1 d . . . . .
H5A H 0.1811 0.7575 0.3359 0.031 Uiso 1 1 calc R U . . .
B6A B 0.31293(15) 0.78948(16) 0.44032(15) 0.0285(5) Uani 1 1 d . . . . .
H6A H 0.3239 0.7318 0.4731 0.034 Uiso 1 1 calc R U . . .
B7A B 0.38840(16) 0.84385(19) 0.43258(18) 0.0355(6) Uani 1 1 d . . . . .
H7A H 0.4501 0.8224 0.4604 0.043 Uiso 1 1 calc R U . . .
B8A B 0.36483(16) 0.94891(18) 0.42485(17) 0.0347(6) Uani 1 1 d . . . . .
H8A H 0.4108 0.9968 0.4473 0.042 Uiso 1 1 calc R U . . .
B9A B 0.27791(16) 0.96300(18) 0.34017(17) 0.0338(6) Uani 1 1 d . . . . .
H9A H 0.2665 1.0203 0.3067 0.041 Uiso 1 1 calc R U . . .
B10A B 0.24795(17) 0.86709(18) 0.29555(16) 0.0332(6) Uani 1 1 d . . . . .
H10A H 0.2167 0.8609 0.2330 0.040 Uiso 1 1 calc R U . . .
B11A B 0.31648(17) 0.79329(19) 0.35254(17) 0.0345(6) Uani 1 1 d . . . . .
H11A H 0.3302 0.7385 0.3272 0.041 Uiso 1 1 calc R U . . .
B12A B 0.34902(17) 0.8915(2) 0.34325(18) 0.0373(6) Uani 1 1 d . . . . .
H12A H 0.3849 0.9015 0.3119 0.045 Uiso 1 1 calc R U . . .
P1A P 0.17401(12) 0.83707(13) 0.47213(11) 0.0179(4) Uani 0.754(6) 1 d D U P A 1
C2A C 0.12304(16) 0.9353(2) 0.46598(19) 0.0250(7) Uani 0.754(6) 1 d D U P A 1
H2C H 0.1226 0.9641 0.4214 0.030 Uiso 0.754(6) 1 calc R U P A 1
C3A C 0.03754(18) 0.92283(19) 0.44905(19) 0.0302(8) Uani 0.754(6) 1 d D U P A 1
H3C H 0.0138 0.9753 0.4494 0.045 Uiso 0.754(6) 1 calc R U P A 1
H3D H 0.0342 0.8876 0.4874 0.045 Uiso 0.754(6) 1 calc R U P A 1
H3E H 0.0100 0.8976 0.3996 0.045 Uiso 0.754(6) 1 calc R U P A 1
C4A C 0.1640(4) 0.9925(3) 0.5328(3) 0.0346(10) Uani 0.754(6) 1 d D U P A 1
H4C H 0.1402 1.0463 0.5202 0.052 Uiso 0.754(6) 1 calc R U P A 1
H4D H 0.2192 0.9963 0.5443 0.052 Uiso 0.754(6) 1 calc R U P A 1
H4E H 0.1587 0.9713 0.5766 0.052 Uiso 0.754(6) 1 calc R U P A 1
C5A C 0.2266(4) 0.8150(4) 0.5733(2) 0.0239(9) Uani 0.754(6) 1 d D U P A 1
H5C H 0.2603 0.8626 0.5983 0.029 Uiso 0.754(6) 1 calc R U P A 1
C6A C 0.2786(3) 0.7395(3) 0.5917(3) 0.0281(9) Uani 0.754(6) 1 d D U P A 1
H6C H 0.2963 0.7253 0.6447 0.042 Uiso 0.754(6) 1 calc R U P A 1
H6D H 0.3238 0.7509 0.5820 0.042 Uiso 0.754(6) 1 calc R U P A 1
H6E H 0.2491 0.6943 0.5601 0.042 Uiso 0.754(6) 1 calc R U P A 1
C7A C 0.1680(3) 0.8046(4) 0.6064(3) 0.0290(11) Uani 0.754(6) 1 d D U P A 1
H7C H 0.1960 0.7971 0.6609 0.044 Uiso 0.754(6) 1 calc R U P A 1
H7D H 0.1355 0.7570 0.5839 0.044 Uiso 0.754(6) 1 calc R U P A 1
H7E H 0.1351 0.8529 0.5956 0.044 Uiso 0.754(6) 1 calc R U P A 1
P1D P 0.1850(4) 0.8254(4) 0.4812(3) 0.0264(16) Uani 0.246(6) 1 d D U P A 2
C2D C 0.1194(5) 0.9052(6) 0.4888(5) 0.028(2) Uani 0.246(6) 1 d D U P A 2
H2D H 0.0902 0.8770 0.5133 0.033 Uiso 0.246(6) 1 calc R U P A 2
C3D C 0.0562(6) 0.9337(6) 0.4130(5) 0.036(3) Uani 0.246(6) 1 d D U P A 2
H3F H 0.0127 0.9567 0.4203 0.054 Uiso 0.246(6) 1 calc R U P A 2
H3G H 0.0378 0.8876 0.3786 0.054 Uiso 0.246(6) 1 calc R U P A 2
H3H H 0.0776 0.9750 0.3918 0.054 Uiso 0.246(6) 1 calc R U P A 2
C4D C 0.1596(15) 0.9763(10) 0.5414(10) 0.0346(10) Uani 0.246(6) 1 d D U P A 2
H4F H 0.1212 1.0068 0.5514 0.052 Uiso 0.246(6) 1 calc R U P A 2
H4G H 0.1834 1.0119 0.5176 0.052 Uiso 0.246(6) 1 calc R U P A 2
H4H H 0.1999 0.9555 0.5887 0.052 Uiso 0.246(6) 1 calc R U P A 2
C5D C 0.2426(10) 0.7967(13) 0.5803(5) 0.029(4) Uani 0.246(6) 1 d D U P A 2
H5D H 0.2813 0.8411 0.6036 0.034 Uiso 0.246(6) 1 calc R U P A 2
C6D C 0.2897(17) 0.7188(15) 0.5897(16) 0.078(9) Uani 0.246(6) 1 d D U P A 2
H6F H 0.3169 0.7050 0.6431 0.117 Uiso 0.246(6) 1 calc R U P A 2
H6G H 0.3278 0.7272 0.5696 0.117 Uiso 0.246(6) 1 calc R U P A 2
H6H H 0.2547 0.6745 0.5626 0.117 Uiso 0.246(6) 1 calc R U P A 2
C7D C 0.1940(10) 0.7924(15) 0.6247(9) 0.038(4) Uani 0.246(6) 1 d D U P A 2
H7F H 0.1566 0.7479 0.6055 0.057 Uiso 0.246(6) 1 calc R U P A 2
H7G H 0.1660 0.8436 0.6192 0.057 Uiso 0.246(6) 1 calc R U P A 2
H7H H 0.2283 0.7830 0.6779 0.057 Uiso 0.246(6) 1 calc R U P A 2
P1B P 0.05510(3) 0.63647(3) 0.28903(3) 0.01869(10) Uani 1 1 d . . . . .
C1B C 0.12533(12) 0.55175(12) 0.30629(11) 0.0213(4) Uani 1 1 d . . . . .
B2B B 0.13737(15) 0.48459(15) 0.37719(14) 0.0260(5) Uani 1 1 d . . . . .
H2B H 0.1024 0.4863 0.4102 0.031 Uiso 1 1 calc R U . . .
B3B B 0.20939(14) 0.55904(15) 0.39021(14) 0.0249(5) Uani 1 1 d . . . . .
H3B H 0.2219 0.6096 0.4316 0.030 Uiso 1 1 calc R U . . .
B4B B 0.21203(15) 0.57418(16) 0.30239(15) 0.0271(5) Uani 1 1 d . . . . .
H4B H 0.2261 0.6348 0.2860 0.033 Uiso 1 1 calc R U . . .
B5B B 0.14238(16) 0.50872(16) 0.23536(15) 0.0283(5) Uani 1 1 d . . . . .
H5B H 0.1108 0.5263 0.1748 0.034 Uiso 1 1 calc R U . . .
B6B B 0.09544(15) 0.45307(15) 0.28103(14) 0.0261(5) Uani 1 1 d . . . . .
H6B H 0.0332 0.4339 0.2507 0.031 Uiso 1 1 calc R U . . .
B7B B 0.16680(16) 0.39246(16) 0.35188(16) 0.0315(5) Uani 1 1 d . . . . .
H7B H 0.1518 0.3325 0.3685 0.038 Uiso 1 1 calc R U . . .
B8B B 0.23703(16) 0.45775(17) 0.41882(16) 0.0321(6) Uani 1 1 d . . . . .
H8B H 0.2685 0.4406 0.4795 0.039 Uiso 1 1 calc R U . . .
B9B B 0.28360(16) 0.51358(17) 0.37279(17) 0.0336(6) Uani 1 1 d . . . . .
H9B H 0.3457 0.5335 0.4030 0.040 Uiso 1 1 calc R U . . .
B10B B 0.24208(17) 0.48239(18) 0.27675(18) 0.0347(6) Uani 1 1 d . . . . .
H10B H 0.2769 0.4818 0.2436 0.042 Uiso 1 1 calc R U . . .
B11B B 0.17008(17) 0.40710(16) 0.26360(17) 0.0325(6) Uani 1 1 d . . . . .
H11B H 0.1574 0.3568 0.2219 0.039 Uiso 1 1 calc R U . . .
B12B B 0.25736(17) 0.40996(17) 0.34874(18) 0.0362(6) Uani 1 1 d . . . . .
H12B H 0.3023 0.3612 0.3631 0.043 Uiso 1 1 calc R U . . .
C2B C 0.04752(13) 0.68714(13) 0.20163(11) 0.0246(4) Uani 1 1 d . . . . .
H2E H 0.1001 0.6829 0.2026 0.030 Uiso 1 1 calc R U . . .
C3B C 0.03020(15) 0.77829(13) 0.20072(13) 0.0290(5) Uani 1 1 d . . . . .
H3I H 0.0393 0.8048 0.1610 0.044 Uiso 1 1 calc R U . . .
H3J H 0.0644 0.8021 0.2494 0.044 Uiso 1 1 calc R U . . .
H3K H -0.0241 0.7860 0.1912 0.044 Uiso 1 1 calc R U . . .
C4B C -0.00949(16) 0.64856(15) 0.12734(12) 0.0337(5) Uani 1 1 d . . . . .
H4I H -0.0013 0.6720 0.0858 0.051 Uiso 1 1 calc R U . . .
H4J H -0.0629 0.6591 0.1195 0.051 Uiso 1 1 calc R U . . .
H4K H -0.0006 0.5900 0.1293 0.051 Uiso 1 1 calc R U . . .
C5B C -0.04326(12) 0.59211(13) 0.26072(11) 0.0225(4) Uani 1 1 d . . . . .
H5E H -0.0549 0.5586 0.2150 0.027 Uiso 1 1 calc R U . . .
C6B C -0.05441(13) 0.53701(14) 0.31748(12) 0.0259(4) Uani 1 1 d . . . . .
H6I H -0.1084 0.5182 0.2964 0.039 Uiso 1 1 calc R U . . .
H6J H -0.0425 0.5673 0.3638 0.039 Uiso 1 1 calc R U . . .
H6K H -0.0195 0.4903 0.3286 0.039 Uiso 1 1 calc R U . . .
C7B C -0.10432(14) 0.66010(15) 0.23710(13) 0.0310(5) Uani 1 1 d . . . . .
H7I H -0.1565 0.6363 0.2148 0.047 Uiso 1 1 calc R U . . .
H7J H -0.0980 0.6951 0.2002 0.047 Uiso 1 1 calc R U . . .
H7K H -0.0974 0.6921 0.2813 0.047 Uiso 1 1 calc R U . . .
Li1 Li 0.4116(3) 0.3025(3) 0.6784(3) 0.0460(11) Uani 1 1 d . . . . .
O1E O 0.48104(15) 0.35987(19) 0.64155(17) 0.0411(7) Uani 0.805(4) 1 d D U P B 1
C1E C 0.5934(3) 0.3701(5) 0.7582(3) 0.0766(16) Uani 0.805(4) 1 d D U P B 1
H1A H 0.6464 0.3915 0.7828 0.115 Uiso 0.805(4) 1 calc R U P B 1
H1B H 0.5949 0.3108 0.7606 0.115 Uiso 0.805(4) 1 calc R U P B 1
H1C H 0.5631 0.3906 0.7838 0.115 Uiso 0.805(4) 1 calc R U P B 1
C2E C 0.5572(2) 0.3958(3) 0.6802(2) 0.0537(9) Uani 0.805(4) 1 d D U P B 1
H2F H 0.5526 0.4555 0.6777 0.064 Uiso 0.805(4) 1 calc R U P B 1
H2G H 0.5901 0.3792 0.6554 0.064 Uiso 0.805(4) 1 calc R U P B 1
C3E C 0.4397(2) 0.3895(3) 0.5656(2) 0.0557(10) Uani 0.805(4) 1 d D U P B 1
H3L H 0.4341 0.4489 0.5677 0.067 Uiso 0.805(4) 1 calc R U P B 1
H3M H 0.3867 0.3660 0.5439 0.067 Uiso 0.805(4) 1 calc R U P B 1
C4E C 0.4748(3) 0.3721(3) 0.5143(3) 0.0662(12) Uani 0.805(4) 1 d D U P B 1
H4L H 0.4407 0.3923 0.4640 0.099 Uiso 0.805(4) 1 calc R U P B 1
H4M H 0.4816 0.3135 0.5120 0.099 Uiso 0.805(4) 1 calc R U P B 1
H4N H 0.5255 0.3989 0.5325 0.099 Uiso 0.805(4) 1 calc R U P B 1
O1F O 0.5018(8) 0.3461(9) 0.6782(8) 0.060(3) Uani 0.195(4) 1 d D U P B 2
C1F C 0.4622(10) 0.4282(12) 0.5513(9) 0.0557(10) Uani 0.195(4) 1 d D U P B 2
H1D H 0.4931 0.4483 0.5262 0.084 Uiso 0.195(4) 1 calc R U P B 2
H1E H 0.4428 0.4741 0.5695 0.084 Uiso 0.195(4) 1 calc R U P B 2
H1F H 0.4183 0.3966 0.5157 0.084 Uiso 0.195(4) 1 calc R U P B 2
C2F C 0.5102(9) 0.3776(11) 0.6139(8) 0.0537(9) Uani 0.195(4) 1 d D U P B 2
H2H H 0.5607 0.4062 0.6362 0.064 Uiso 0.195(4) 1 calc R U P B 2
H2I H 0.5191 0.3286 0.5898 0.064 Uiso 0.195(4) 1 calc R U P B 2
C3F C 0.5744(16) 0.3584(18) 0.7429(15) 0.0766(16) Uani 0.195(4) 1 d D U P B 2
H3N H 0.6174 0.3511 0.7285 0.092 Uiso 0.195(4) 1 calc R U P B 2
H3O H 0.5801 0.3168 0.7810 0.092 Uiso 0.195(4) 1 calc R U P B 2
C4F C 0.5805(11) 0.4392(13) 0.7763(11) 0.069(5) Uani 0.195(4) 1 d D U P B 2
H4O H 0.6259 0.4409 0.8253 0.104 Uiso 0.195(4) 1 calc R U P B 2
H4P H 0.5335 0.4506 0.7828 0.104 Uiso 0.195(4) 1 calc R U P B 2
H4Q H 0.5863 0.4800 0.7432 0.104 Uiso 0.195(4) 1 calc R U P B 2
O2E O 0.37501(12) 0.20795(14) 0.61427(13) 0.0498(5) Uani 1 1 d . U . C 1
C5E C 0.2534(3) 0.2041(3) 0.5012(3) 0.0875(15) Uani 1 1 d . U . C 1
H5F H 0.2015 0.1798 0.4797 0.131 Uiso 1 1 calc R U . C 1
H5G H 0.2826 0.1839 0.4745 0.131 Uiso 1 1 calc R U . C 1
H5H H 0.2487 0.2632 0.4962 0.131 Uiso 1 1 calc R U . C 1
C6E C 0.2956(2) 0.1820(2) 0.5830(2) 0.0607(9) Uani 1 1 d . U . C 1
H6L H 0.2692 0.2076 0.6110 0.073 Uiso 1 1 calc R U . C 1
H6M H 0.2936 0.1225 0.5886 0.073 Uiso 1 1 calc R U . C 1
C7E C 0.4244(2) 0.1623(3) 0.5913(3) 0.0749(12) Uani 1 1 d . U . C 1
H7L H 0.4761 0.1886 0.6115 0.090 Uiso 1 1 calc R U . C 1
H7M H 0.4025 0.1637 0.5358 0.090 Uiso 1 1 calc R U . C 1
C8E C 0.4345(3) 0.0747(3) 0.6169(4) 0.1024(19) Uani 1 1 d . U . C 1
H8C H 0.4707 0.0477 0.6013 0.154 Uiso 1 1 calc R U . C 1
H8D H 0.3841 0.0472 0.5943 0.154 Uiso 1 1 calc R U . C 1
H8E H 0.4552 0.0727 0.6717 0.154 Uiso 1 1 calc R U . C 1
O3E O 0.43907(16) 0.26191(15) 0.78081(14) 0.0621(6) Uani 1 1 d . U . D 1
C9E C 0.5195(3) 0.1462(3) 0.8405(4) 0.1049(18) Uani 1 1 d . U . D 1
H9C H 0.5178 0.0882 0.8504 0.157 Uiso 1 1 calc R U . D 1
H9D H 0.5467 0.1751 0.8882 0.157 Uiso 1 1 calc R U . D 1
H9E H 0.5472 0.1543 0.8094 0.157 Uiso 1 1 calc R U . D 1
C10E C 0.4404(2) 0.1774(2) 0.8011(2) 0.0705(10) Uani 1 1 d . U . D 1
H10C H 0.4118 0.1450 0.7551 0.085 Uiso 1 1 calc R U . D 1
H10D H 0.4134 0.1713 0.8337 0.085 Uiso 1 1 calc R U . D 1
C11E C 0.4475(3) 0.3148(3) 0.8416(2) 0.0829(13) Uani 1 1 d . U . D 1
H11C H 0.4607 0.3697 0.8307 0.100 Uiso 1 1 calc R U . D 1
H11D H 0.4915 0.2955 0.8880 0.100 Uiso 1 1 calc R U . D 1
C12E C 0.3769(4) 0.3205(3) 0.8557(3) 0.1074(19) Uani 1 1 d . U . D 1
H12C H 0.3817 0.3673 0.8879 0.161 Uiso 1 1 calc R U . D 1
H12D H 0.3720 0.2710 0.8807 0.161 Uiso 1 1 calc R U . D 1
H12E H 0.3306 0.3268 0.8079 0.161 Uiso 1 1 calc R U . D 1
O1T O 0.33576(12) 0.38644(12) 0.66311(13) 0.0503(5) Uani 1 1 d . U . E 1
C1T C 0.25309(18) 0.3864(2) 0.6278(2) 0.0555(8) Uani 1 1 d . U . E 1
H1G H 0.2328 0.3563 0.6588 0.067 Uiso 1 1 calc R U . E 1
H1H H 0.2334 0.3602 0.5779 0.067 Uiso 1 1 calc R U . E 1
C2T C 0.2274(2) 0.4741(2) 0.6198(2) 0.0625(9) Uani 1 1 d . U . E 1
H2J H 0.1884 0.4855 0.5678 0.075 Uiso 1 1 calc R U . E 1
H2K H 0.2045 0.4870 0.6547 0.075 Uiso 1 1 calc R U . E 1
C3T C 0.2987(2) 0.5221(2) 0.6384(2) 0.0590(9) Uani 1 1 d . U . E 1
H3P H 0.2971 0.5740 0.6627 0.071 Uiso 1 1 calc R U . E 1
H3Q H 0.3067 0.5333 0.5931 0.071 Uiso 1 1 calc R U . E 1
C4T C 0.3613(2) 0.46686(19) 0.6921(2) 0.0573(8) Uani 1 1 d . U . E 1
H4R H 0.4123 0.4793 0.6927 0.069 Uiso 1 1 calc R U . E 1
H4S H 0.3659 0.4724 0.7437 0.069 Uiso 1 1 calc R U . E 1

loop_
_atom_site_aniso_label
_atom_site_aniso_U_11
_atom_site_aniso_U_22
_atom_site_aniso_U_33
_atom_site_aniso_U_23
_atom_site_aniso_U_13
_atom_site_aniso_U_12
Pd1 0.02581(9) 0.01828(8) 0.01821(8) -0.00044(5) 0.01384(6) -0.00278(6)
C1 0.0306(11) 0.0256(10) 0.0200(9) -0.0024(8) 0.0162(8) -0.0077(8)
C2 0.0408(13) 0.0272(11) 0.0200(10) -0.0015(8) 0.0133(9) -0.0098(10)
C3 0.0669(18) 0.0364(13) 0.0204(10) -0.0058(9) 0.0219(11) -0.0254(13)
C4 0.0588(17) 0.0556(17) 0.0346(13) -0.0200(12) 0.0345(13) -0.0336(14)
C5 0.0377(14) 0.0543(17) 0.0458(15) -0.0201(13) 0.0305(12) -0.0160(12)
C6 0.0340(12) 0.0347(12) 0.0316(12) -0.0060(10) 0.0205(10) -0.0041(10)
C1A 0.0246(10) 0.0202(10) 0.0281(10) 0.0013(8) 0.0149(8) -0.0018(8)
B2A 0.0236(12) 0.0309(13) 0.0354(13) 0.0028(11) 0.0127(10) -0.0027(10)
B3A 0.0287(13) 0.0221(12) 0.0402(14) 0.0043(10) 0.0166(11) -0.0033(10)
B4A 0.0263(12) 0.0258(12) 0.0303(12) 0.0061(10) 0.0147(10) -0.0004(9)
B5A 0.0287(12) 0.0260(12) 0.0300(12) 0.0010(10) 0.0193(10) -0.0008(10)
B6A 0.0286(12) 0.0272(12) 0.0350(13) 0.0051(10) 0.0190(11) 0.0053(10)
B7A 0.0256(13) 0.0414(16) 0.0452(16) 0.0094(13) 0.0205(12) 0.0027(11)
B8A 0.0262(13) 0.0349(14) 0.0445(15) 0.0092(12) 0.0167(12) -0.0046(11)
B9A 0.0297(13) 0.0325(14) 0.0435(15) 0.0124(12) 0.0199(12) -0.0021(11)
B10A 0.0334(14) 0.0397(15) 0.0348(14) 0.0073(11) 0.0226(12) -0.0016(11)
B11A 0.0367(14) 0.0358(14) 0.0440(15) 0.0030(12) 0.0296(13) 0.0028(12)
B12A 0.0313(14) 0.0459(17) 0.0426(15) 0.0093(13) 0.0235(12) -0.0020(12)
P1A 0.0206(6) 0.0175(5) 0.0181(5) -0.0013(4) 0.0108(5) -0.0006(5)
C2A 0.0341(17) 0.0166(15) 0.0300(16) 0.0020(12) 0.0191(13) 0.0025(12)
C3A 0.0354(17) 0.0258(15) 0.0382(18) 0.0078(12) 0.0241(14) 0.0065(12)
C4A 0.0542(18) 0.018(2) 0.0403(18) -0.0032(17) 0.0291(15) -0.0024(18)
C5A 0.031(3) 0.020(2) 0.0219(17) -0.0010(13) 0.0123(15) 0.0008(16)
C6A 0.032(2) 0.029(2) 0.0226(17) 0.0030(15) 0.0119(16) 0.0019(16)
C7A 0.039(3) 0.030(2) 0.024(2) 0.0001(18) 0.019(2) -0.001(2)
P1D 0.022(2) 0.030(3) 0.032(2) -0.0033(18) 0.0154(18) -0.0009(18)
C2D 0.038(5) 0.021(5) 0.038(5) -0.004(4) 0.028(4) -0.006(4)
C3D 0.044(6) 0.032(5) 0.046(5) 0.013(4) 0.032(4) 0.014(4)
C4D 0.0542(18) 0.018(2) 0.0403(18) -0.0032(17) 0.0291(15) -0.0024(18)
C5D 0.026(7) 0.045(12) 0.015(5) -0.002(5) 0.009(4) -0.009(6)
C6D 0.097(15) 0.098(19) 0.045(10) 0.028(11) 0.038(10) 0.059(13)
C7D 0.039(10) 0.048(11) 0.028(7) -0.005(7) 0.017(7) -0.013(8)
P1B 0.0257(3) 0.0172(2) 0.0151(2) 0.00232(17) 0.01078(19) 0.00075(19)
C1B 0.0270(10) 0.0175(9) 0.0209(9) 0.0021(7) 0.0119(8) 0.0007(8)
B2B 0.0303(12) 0.0222(11) 0.0238(11) 0.0063(9) 0.0103(10) 0.0011(9)
B3B 0.0268(12) 0.0217(11) 0.0242(11) 0.0018(9) 0.0093(9) 0.0005(9)
B4B 0.0320(13) 0.0238(12) 0.0318(12) -0.0009(10) 0.0196(11) -0.0024(10)
B5B 0.0382(14) 0.0235(12) 0.0293(12) -0.0021(9) 0.0203(11) 0.0008(10)
B6B 0.0316(13) 0.0182(11) 0.0280(12) 0.0006(9) 0.0126(10) -0.0008(9)
B7B 0.0331(13) 0.0203(11) 0.0372(14) 0.0042(10) 0.0119(11) 0.0025(10)
B8B 0.0301(13) 0.0260(13) 0.0348(14) 0.0047(10) 0.0090(11) 0.0033(10)
B9B 0.0286(13) 0.0279(13) 0.0446(15) -0.0015(11) 0.0163(12) 0.0021(10)
B10B 0.0363(14) 0.0301(13) 0.0449(16) -0.0050(11) 0.0244(13) 0.0004(11)
B11B 0.0362(14) 0.0222(12) 0.0401(14) -0.0038(10) 0.0176(12) 0.0024(10)
B12B 0.0315(14) 0.0258(13) 0.0488(17) -0.0018(12) 0.0154(12) 0.0035(11)
C2B 0.0348(11) 0.0235(10) 0.0183(9) 0.0050(8) 0.0143(8) 0.0023(9)
C3B 0.0390(12) 0.0219(10) 0.0255(10) 0.0072(8) 0.0135(9) 0.0028(9)
C4B 0.0531(15) 0.0309(12) 0.0166(10) 0.0032(8) 0.0147(10) 0.0042(11)
C5B 0.0256(10) 0.0238(10) 0.0178(9) 0.0001(7) 0.0092(8) -0.0017(8)
C6B 0.0302(11) 0.0266(11) 0.0228(10) 0.0004(8) 0.0134(9) -0.0043(9)
C7B 0.0299(11) 0.0314(12) 0.0300(11) 0.0021(9) 0.0115(9) 0.0034(9)
Li1 0.043(3) 0.040(3) 0.055(3) -0.002(2) 0.021(2) 0.005(2)
O1E 0.0283(13) 0.0467(16) 0.0446(15) 0.0027(13) 0.0122(12) 0.0009(11)
C1E 0.045(3) 0.109(4) 0.054(3) 0.007(3) 0.001(2) -0.006(3)
C2E 0.0347(18) 0.061(2) 0.062(2) 0.0018(19) 0.0188(16) -0.0019(16)
C3E 0.040(2) 0.069(3) 0.055(2) 0.014(2) 0.0179(16) -0.0021(18)
C4E 0.061(3) 0.076(3) 0.056(3) -0.003(2) 0.020(2) 0.001(2)
O1F 0.052(8) 0.055(8) 0.062(7) 0.010(6) 0.017(6) 0.006(6)
C1F 0.040(2) 0.069(3) 0.055(2) 0.014(2) 0.0179(16) -0.0021(18)
C2F 0.0347(18) 0.061(2) 0.062(2) 0.0018(19) 0.0188(16) -0.0019(16)
C3F 0.045(3) 0.109(4) 0.054(3) 0.007(3) 0.001(2) -0.006(3)
C4F 0.042(9) 0.082(11) 0.066(11) 0.017(8) 0.007(8) 0.004(9)
O2E 0.0395(11) 0.0480(12) 0.0644(14) -0.0166(10) 0.0250(10) -0.0056(9)
C5E 0.075(3) 0.072(3) 0.076(3) -0.010(2) -0.004(2) 0.014(2)
C6E 0.0463(17) 0.053(2) 0.079(2) -0.0047(17) 0.0233(17) -0.0008(15)
C7E 0.063(2) 0.078(3) 0.101(3) -0.036(2) 0.051(2) -0.010(2)
C8E 0.062(2) 0.067(3) 0.180(6) -0.061(3) 0.054(3) -0.011(2)
O3E 0.0772(17) 0.0509(14) 0.0545(14) -0.0005(11) 0.0252(13) -0.0077(12)
C9E 0.077(3) 0.067(3) 0.151(5) 0.013(3) 0.032(3) 0.009(2)
C10E 0.074(2) 0.063(2) 0.077(3) 0.011(2) 0.035(2) 0.0041(19)
C11E 0.110(4) 0.081(3) 0.051(2) -0.004(2) 0.029(2) -0.026(3)
C12E 0.190(6) 0.061(3) 0.113(4) -0.005(3) 0.105(5) -0.002(3)
O1T 0.0376(10) 0.0376(11) 0.0731(15) -0.0087(10) 0.0219(10) 0.0037(8)
C1T 0.0400(16) 0.0570(19) 0.071(2) 0.0051(16) 0.0253(15) -0.0002(14)
C2T 0.0545(19) 0.076(2) 0.056(2) -0.0011(17) 0.0234(16) 0.0259(17)
C3T 0.090(3) 0.0428(17) 0.0549(19) 0.0043(14) 0.0415(19) 0.0172(17)
C4T 0.0560(19) 0.0396(16) 0.082(2) -0.0095(16) 0.0357(18) 0.0014(14)

loop_
_atom_type_symbol
_atom_type_description
_atom_type_scat_dispersion_real
_atom_type_scat_dispersion_imag
_atom_type_scat_source
C C 0.0033 0.0016 'International Tables Vol C Tables 4.2.6.8 and 6.1.1.4'
H H 0.0000 0.0000 'International Tables Vol C Tables 4.2.6.8 and 6.1.1.4'
Li Li -0.0003 0.0001 'International Tables Vol C Tables 4.2.6.8 and 6.1.1.4'
B B 0.0013 0.0007 'International Tables Vol C Tables 4.2.6.8 and 6.1.1.4'
O O 0.0106 0.0060 'International Tables Vol C Tables 4.2.6.8 and 6.1.1.4'
P P 0.1023 0.0942 'International Tables Vol C Tables 4.2.6.8 and 6.1.1.4'
Pd Pd -0.9988 1.0072 'International Tables Vol C Tables 4.2.6.8 and 6.1.1.4'

loop_
_geom_angle_atom_site_label_1
_geom_angle_atom_site_label_2
_geom_angle_atom_site_label_3
_geom_angle
C1 Pd1 P1A 93.77(7)
C1 Pd1 P1D 93.29(11)
C1 Pd1 P1B 91.91(6)
P1A Pd1 P1B 173.03(5)
P1D Pd1 P1B 174.04(12)
C2 C1 C6 119.4(2)
C2 C1 Pd1 118.39(17)
C6 C1 Pd1 122.22(17)
C1 C2 C3 120.0(2)
C1 C2 H2 120.0
C3 C2 H2 120.0
C4 C3 C2 120.6(3)
C4 C3 H3 119.7
C2 C3 H3 119.7
C5 C4 C3 119.6(2)
C5 C4 H4 120.2
C3 C4 H4 120.2
C4 C5 C6 121.0(3)
C4 C5 H5 119.5
C6 C5 H5 119.5
C1 C6 C5 119.3(2)
C1 C6 H6 120.3
C5 C6 H6 120.3
B2A C1A B3A 62.81(15)
B2A C1A B5A 113.08(17)
B3A C1A B5A 112.51(17)
B2A C1A B4A 113.80(17)
B3A C1A B4A 62.00(15)
B5A C1A B4A 61.62(14)
B2A C1A B6A 62.67(15)
B3A C1A B6A 113.63(17)
B5A C1A B6A 61.34(15)
B4A C1A B6A 112.49(17)
B2A C1A P1A 128.20(17)
B3A C1A P1A 123.99(17)
B5A C1A P1A 109.24(14)
B4A C1A P1A 111.85(17)
B6A C1A P1A 118.53(17)
B2A C1A P1D 122.5(2)
B3A C1A P1D 129.6(2)
B5A C1A P1D 109.22(18)
B4A C1A P1D 119.9(3)
B6A C1A P1D 110.5(3)
C1A B2A B7A 104.83(19)
C1A B2A B8A 104.86(19)
B7A B2A B8A 59.95(16)
C1A B2A B3A 58.68(14)
B7A B2A B3A 107.4(2)
B8A B2A B3A 59.66(15)
C1A B2A B6A 59.25(14)
B7A B2A B6A 59.01(16)
B8A B2A B6A 107.0(2)
B3A B2A B6A 107.55(19)
C1A B2A H2A 124.2
B7A B2A H2A 122.7
B8A B2A H2A 122.6
B3A B2A H2A 121.8
B6A B2A H2A 122.0
C1A B3A B9A 105.40(19)
C1A B3A B8A 105.04(18)
B9A B3A B8A 60.46(16)
C1A B3A B4A 59.42(14)
B9A B3A B4A 59.58(15)
B8A B3A B4A 108.0(2)
C1A B3A B2A 58.51(14)
B9A B3A B2A 108.4(2)
B8A B3A B2A 60.06(15)
B4A B3A B2A 108.18(19)
C1A B3A H3A 124.3
B9A B3A H3A 122.1
B8A B3A H3A 122.2
B4A B3A H3A 121.5
B2A B3A H3A 121.4
C1A B4A B9A 105.20(18)
C1A B4A B5A 58.79(14)
B9A B4A B5A 107.59(18)
C1A B4A B10A 105.74(18)
B9A B4A B10A 60.49(16)
B5A B4A B10A 59.82(15)
C1A B4A B3A 58.57(14)
B9A B4A B3A 60.18(16)
B5A B4A B3A 107.41(18)
B10A B4A B3A 108.76(19)
C1A B4A H4A 124.3
B9A B4A H4A 122.2
B5A B4A H4A 122.1
B10A B4A H4A 121.6
B3A B4A H4A 121.5
C1A B5A B11A 106.72(19)
C1A B5A B6A 59.81(14)
B11A B5A B6A 60.33(16)
C1A B5A B10A 106.70(18)
B11A B5A B10A 60.85(15)
B6A B5A B10A 109.52(18)
C1A B5A B4A 59.59(14)
B11A B5A B4A 109.25(18)
B6A B5A B4A 109.58(19)
B10A B5A B4A 60.25(15)
C1A B5A H5A 123.3
B11A B5A H5A 121.5
B6A B5A H5A 120.6
B10A B5A H5A 121.4
B4A B5A H5A 120.8
C1A B6A B5A 58.85(14)
C1A B6A B7A 104.85(18)
B5A B6A B7A 107.90(19)
C1A B6A B11A 105.56(18)
B5A B6A B11A 59.79(15)
B7A B6A B11A 60.87(17)
C1A B6A B2A 58.08(14)
B5A B6A B2A 107.28(18)
B7A B6A B2A 60.20(16)
B11A B6A B2A 108.92(19)
C1A B6A H6A 124.7
B5A B6A H6A 122.0
B7A B6A H6A 122.1
B11A B6A H6A 121.5
B2A B6A H6A 121.7
B6A B7A B12A 107.7(2)
B6A B7A B8A 108.50(19)
B12A B7A B8A 60.10(18)
B6A B7A B2A 60.78(15)
B12A B7A B2A 108.2(2)
B8A B7A B2A 60.03(16)
B6A B7A B11A 59.77(16)
B12A B7A B11A 59.72(17)
B8A B7A B11A 108.1(2)
B2A B7A B11A 108.51(19)
B6A B7A H7A 121.5
B12A B7A H7A 122.0
B8A B7A H7A 121.5
B2A B7A H7A 121.2
B11A B7A H7A 121.8
B3A B8A B12A 107.6(2)
B3A B8A B7A 107.95(18)
B12A B8A B7A 59.76(17)
B3A B8A B2A 60.28(15)
B12A B8A B2A 107.9(2)
B7A B8A B2A 60.02(16)
B3A B8A B9A 59.74(16)
B12A B8A B9A 59.88(17)
B7A B8A B9A 107.7(2)
B2A B8A B9A 108.05(18)
B3A B8A H8A 121.8
B12A B8A H8A 122.0
B7A B8A H8A 121.9
B2A B8A H8A 121.5
B9A B8A H8A 121.9
B4A B9A B3A 60.24(15)
B4A B9A B12A 107.8(2)
B3A B9A B12A 107.7(2)
B4A B9A B10A 59.97(15)
B3A B9A B10A 108.39(18)
B12A B9A B10A 60.24(17)
B4A B9A B8A 108.01(19)
B3A B9A B8A 59.80(16)
B12A B9A B8A 59.87(17)
B10A B9A B8A 108.4(2)
B4A B9A H9A 121.7
B3A B9A H9A 121.7
B12A B9A H9A 121.9
B10A B9A H9A 121.3
B8A B9A H9A 121.7
B5A B10A B4A 59.93(14)
B5A B10A B9A 106.92(19)
B4A B10A B9A 59.53(16)
B5A B10A B11A 59.43(15)
B4A B10A B11A 107.86(19)
B9A B10A B11A 107.7(2)
B5A B10A B12A 106.3(2)
B4A B10A B12A 107.2(2)
B9A B10A B12A 59.87(17)
B11A B10A B12A 59.55(17)
B5A B10A H10A 122.7
B4A B10A H10A 121.9
B9A B10A H10A 122.1
B11A B10A H10A 121.8
B12A B10A H10A 122.5
B5A B11A B6A 59.88(15)
B5A B11A B12A 107.1(2)
B6A B11A B12A 107.4(2)
B5A B11A B10A 59.72(15)
B6A B11A B10A 108.25(19)
B12A B11A B10A 60.32(17)
B5A B11A B7A 106.78(19)
B6A B11A B7A 59.36(16)
B12A B11A B7A 59.76(17)
B10A B11A B7A 108.1(2)
B5A B11A H11A 122.5
B6A B11A H11A 121.9
B12A B11A H11A 122.0
B10A B11A H11A 121.3
B7A B11A H11A 122.3
B11A B12A B7A 60.51(17)
B11A B12A B8A 108.7(2)
B7A B12A B8A 60.14(17)
B11A B12A B9A 108.20(19)
B7A B12A B9A 108.3(2)
B8A B12A B9A 60.25(17)
B11A B12A B10A 60.13(17)
B7A B12A B10A 108.54(19)
B8A B12A B10A 108.4(2)
B9A B12A B10A 59.89(17)
B11A B12A H12A 121.3
B7A B12A H12A 121.4
B8A B12A H12A 121.3
B9A B12A H12A 121.7
B10A B12A H12A 121.6
C5A P1A C1A 108.7(2)
C5A P1A C2A 105.35(19)
C1A P1A C2A 103.35(15)
C5A P1A Pd1 120.1(3)
C1A P1A Pd1 95.54(8)
C2A P1A Pd1 121.34(14)
C3A C2A C4A 111.5(4)
C3A C2A P1A 112.0(2)
C4A C2A P1A 115.0(3)
C3A C2A H2C 105.9
C4A C2A H2C 105.9
P1A C2A H2C 105.9
C2A C3A H3C 109.5
C2A C3A H3D 109.5
H3C C3A H3D 109.5
C2A C3A H3E 109.5
H3C C3A H3E 109.5
H3D C3A H3E 109.5
C2A C4A H4C 109.5
C2A C4A H4D 109.5
H4C C4A H4D 109.5
C2A C4A H4E 109.5
H4C C4A H4E 109.5
H4D C4A H4E 109.5
C7A C5A C6A 109.0(4)
C7A C5A P1A 109.4(4)
C6A C5A P1A 114.1(3)
C7A C5A H5C 108.1
C6A C5A H5C 108.1
P1A C5A H5C 108.1
C5A C6A H6C 109.5
C5A C6A H6D 109.5
H6C C6A H6D 109.5
C5A C6A H6E 109.5
H6C C6A H6E 109.5
H6D C6A H6E 109.5
C5A C7A H7C 109.5
C5A C7A H7D 109.5
H7C C7A H7D 109.5
C5A C7A H7E 109.5
H7C C7A H7E 109.5
H7D C7A H7E 109.5
C5D P1D C1A 112.9(7)
C5D P1D C2D 101.9(6)
C1A P1D C2D 112.9(5)
C5D P1D Pd1 123.3(8)
C1A P1D Pd1 95.40(18)
C2D P1D Pd1 110.8(4)
C3D C2D C4D 112.2(12)
C3D C2D P1D 114.1(6)
C4D C2D P1D 116.0(12)
C3D C2D H2D 104.3
C4D C2D H2D 104.3
P1D C2D H2D 104.3
C2D C3D H3F 109.5
C2D C3D H3G 109.5
H3F C3D H3G 109.5
C2D C3D H3H 109.5
H3F C3D H3H 109.5
H3G C3D H3H 109.5
C2D C4D H4F 109.5
C2D C4D H4G 109.5
H4F C4D H4G 109.5
C2D C4D H4H 109.5
H4F C4D H4H 109.5
H4G C4D H4H 109.5
C6D C5D C7D 111.2(15)
C6D C5D P1D 113.1(13)
C7D C5D P1D 113.0(11)
C6D C5D H5D 106.3
C7D C5D H5D 106.3
P1D C5D H5D 106.3
C5D C6D H6F 109.5
C5D C6D H6G 109.5
H6F C6D H6G 109.5
C5D C6D H6H 109.5
H6F C6D H6H 109.5
H6G C6D H6H 109.5
C5D C7D H7F 109.5
C5D C7D H7G 109.5
H7F C7D H7G 109.5
C5D C7D H7H 109.5
H7F C7D H7H 109.5
H7G C7D H7H 109.5
C5B P1B C1B 108.19(10)
C5B P1B C2B 103.68(10)
C1B P1B C2B 105.33(9)
C5B P1B Pd1 124.79(7)
C1B P1B Pd1 107.42(7)
C2B P1B Pd1 105.85(7)
B2B C1B B5B 113.06(17)
B2B C1B B6B 62.52(14)
B5B C1B B6B 62.11(14)
B2B C1B B4B 112.50(17)
B5B C1B B4B 61.87(14)
B6B C1B B4B 113.02(17)
B2B C1B B3B 61.79(14)
B5B C1B B3B 112.42(17)
B6B C1B B3B 113.14(16)
B4B C1B B3B 61.59(14)
B2B C1B P1B 117.51(14)
B5B C1B P1B 122.40(14)
B6B C1B P1B 122.25(15)
B4B C1B P1B 117.27(14)
B3B C1B P1B 114.50(14)
C1B B2B B7B 105.60(18)
C1B B2B B8B 105.95(18)
B7B B2B B8B 60.40(15)
C1B B2B B3B 59.59(13)
B7B B2B B3B 108.28(19)
B8B B2B B3B 59.84(15)
C1B B2B B6B 58.83(13)
B7B B2B B6B 59.95(15)
B8B B2B B6B 108.33(19)
B3B B2B B6B 108.35(17)
C1B B2B H2B 123.8
B7B B2B H2B 122.1
B8B B2B H2B 122.0
B3B B2B H2B 121.3
B6B B2B H2B 121.5
C1B B3B B9B 105.69(18)
C1B B3B B8B 105.23(17)
B9B B3B B8B 60.54(16)
C1B B3B B4B 58.98(13)
B9B B3B B4B 60.12(16)
B8B B3B B4B 108.28(18)
C1B B3B B2B 58.63(13)
B9B B3B B2B 108.36(18)
B8B B3B B2B 59.87(15)
B4B B3B B2B 107.77(17)
C1B B3B H3B 124.3
B9B B3B H3B 121.8
B8B B3B H3B 122.1
B4B B3B H3B 121.5
B2B B3B H3B 121.7
C1B B4B B10B 105.42(18)
C1B B4B B9B 105.66(18)
B10B B4B B9B 60.50(16)
C1B B4B B5B 58.89(13)
B10B B4B B5B 59.82(15)
B9B B4B B5B 108.27(19)
C1B B4B B3B 59.43(13)
B10B B4B B3B 108.10(19)
B9B B4B B3B 59.62(15)
B5B B4B B3B 108.24(17)
C1B B4B H4B 124.0
B10B B4B H4B 122.1
B9B B4B H4B 122.1
B5B B4B H4B 121.5
B3B B4B H4B 121.4
C1B B5B B10B 105.76(19)
C1B B5B B11B 105.61(18)
B10B B5B B11B 60.57(16)
C1B B5B B4B 59.24(13)
B10B B5B B4B 59.91(16)
B11B B5B B4B 108.41(19)
C1B B5B B6B 58.96(13)
B10B B5B B6B 108.52(19)
B11B B5B B6B 59.99(15)
B4B B5B B6B 108.29(18)
C1B B5B H5B 124.0
B10B B5B H5B 121.9
B11B B5B H5B 121.9
B4B B5B H5B 121.4
B6B B5B H5B 121.4
C1B B6B B11B 105.46(18)
C1B B6B B7B 105.02(17)
B11B B6B B7B 60.51(16)
C1B B6B B5B 58.93(13)
B11B B6B B5B 59.82(15)
B7B B6B B5B 107.89(19)
C1B B6B B2B 58.64(13)
B11B B6B B2B 107.75(19)
B7B B6B B2B 59.41(15)
B5B B6B B2B 107.35(18)
C1B B6B H6B 124.2
B11B B6B H6B 122.0
B7B B6B H6B 122.3
B5B B6B H6B 121.8
B2B B6B H6B 122.1
B2B B7B B6B 60.64(14)
B2B B7B B8B 59.89(15)
B6B B7B B8B 108.48(18)
B2B B7B B12B 107.71(19)
B6B B7B B12B 107.7(2)
B8B B7B B12B 59.93(16)
B2B B7B B11B 108.11(18)
B6B B7B B11B 59.74(15)
B8B B7B B11B 108.0(2)
B12B B7B B11B 59.81(17)
B2B B7B H7B 121.6
B6B B7B H7B 121.5
B8B B7B H7B 121.6
B12B B7B H7B 122.1
B11B B7B H7B 121.9
B3B B8B B2B 60.28(14)
B3B B8B B12B 107.8(2)
B2B B8B B12B 107.7(2)
B3B B8B B7B 108.09(18)
B2B B8B B7B 59.72(15)
B12B B8B B7B 60.10(16)
B3B B8B B9B 59.62(15)
B2B B8B B9B 107.96(19)
B12B B8B B9B 60.25(17)
B7B B8B B9B 108.4(2)
B3B B8B H8B 121.8
B2B B8B H8B 121.8
B12B B8B H8B 121.8
B7B B8B H8B 121.6
B9B B8B H8B 121.6
B3B B9B B4B 60.26(14)
B3B B9B B8B 59.84(15)
B4B B9B B8B 107.85(19)
B3B B9B B10B 107.92(19)
B4B B9B B10B 59.63(16)
B8B B9B B10B 107.8(2)
B3B B9B B12B 107.6(2)
B4B B9B B12B 107.4(2)
B8B B9B B12B 59.78(17)
B10B B9B B12B 59.87(17)
B3B B9B H9B 121.7
B4B B9B H9B 121.9
B8B B9B H9B 121.9
B10B B9B H9B 121.9
B12B B9B H9B 122.1
B5B B10B B4B 60.28(15)
B5B B10B B12B 107.6(2)
B4B B10B B12B 107.8(2)
B5B B10B B9B 108.13(19)
B4B B10B B9B 59.87(15)
B12B B10B B9B 60.09(17)
B5B B10B B11B 59.85(16)
B4B B10B B11B 108.14(19)
B12B B10B B11B 59.86(16)
B9B B10B B11B 108.2(2)
B5B B10B H10B 121.8
B4B B10B H10B 121.7
B12B B10B H10B 122.0
B9B B10B H10B 121.6
B11B B10B H10B 121.7
B5B B11B B6B 60.19(14)
B5B B11B B12B 107.50(19)
B6B B11B B12B 107.8(2)
B5B B11B B10B 59.58(16)
B6B B11B B10B 107.89(18)
B12B B11B B10B 59.97(17)
B5B B11B B7B 107.59(18)
B6B B11B B7B 59.75(15)
B12B B11B B7B 59.84(17)
B10B B11B B7B 107.7(2)
B5B B11B H11B 122.0
B6B B11B H11B 121.7
B12B B11B H11B 121.9
B10B B11B H11B 121.9
B7B B11B H11B 122.0
B8B B12B B11B 108.4(2)
B8B B12B B7B 59.97(16)
B11B B12B B7B 60.35(16)
B8B B12B B10B 108.06(19)
B11B B12B B10B 60.17(17)
B7B B12B B10B 108.2(2)
B8B B12B B9B 59.97(16)
B11B B12B B9B 108.4(2)
B7B B12B B9B 108.1(2)
B10B B12B B9B 60.04(17)
B8B B12B H12B 121.7
B11B B12B H12B 121.3
B7B B12B H12B 121.6
B10B B12B H12B 121.7
B9B B12B H12B 121.7
C4B C2B C3B 109.57(18)
C4B C2B P1B 115.90(16)
C3B C2B P1B 112.20(14)
C4B C2B H2E 106.2
C3B C2B H2E 106.2
P1B C2B H2E 106.2
C2B C3B H3I 109.5
C2B C3B H3J 109.5
H3I C3B H3J 109.5
C2B C3B H3K 109.5
H3I C3B H3K 109.5
H3J C3B H3K 109.5
C2B C4B H4I 109.5
C2B C4B H4J 109.5
H4I C4B H4J 109.5
C2B C4B H4K 109.5
H4I C4B H4K 109.5
H4J C4B H4K 109.5
C6B C5B C7B 109.07(18)
C6B C5B P1B 117.27(15)
C7B C5B P1B 109.73(15)
C6B C5B H5E 106.7
C7B C5B H5E 106.7
P1B C5B H5E 106.7
C5B C6B H6I 109.5
C5B C6B H6J 109.5
H6I C6B H6J 109.5
C5B C6B H6K 109.5
H6I C6B H6K 109.5
H6J C6B H6K 109.5
C5B C7B H7I 109.5
C5B C7B H7J 109.5
H7I C7B H7J 109.5
C5B C7B H7K 109.5
H7I C7B H7K 109.5
H7J C7B H7K 109.5
O1T Li1 O2E 116.3(3)
O1T Li1 O3E 104.4(3)
O2E Li1 O3E 104.9(3)
O1T Li1 O1E 100.0(3)
O2E Li1 O1E 104.4(3)
O3E Li1 O1E 127.6(3)
C2E O1E C3E 112.4(3)
C2E O1E Li1 132.4(3)
C3E O1E Li1 112.9(3)
C2E C1E H1A 109.5
C2E C1E H1B 109.5
H1A C1E H1B 109.5
C2E C1E H1C 109.5
H1A C1E H1C 109.5
H1B C1E H1C 109.5
O1E C2E C1E 110.3(4)
O1E C2E H2F 109.6
C1E C2E H2F 109.6
O1E C2E H2G 109.6
C1E C2E H2G 109.6
H2F C2E H2G 108.1
O1E C3E C4E 116.5(4)
O1E C3E H3L 108.2
C4E C3E H3L 108.2
O1E C3E H3M 108.2
C4E C3E H3M 108.2
H3L C3E H3M 107.3
C3E C4E H4L 109.5
C3E C4E H4M 109.5
H4L C4E H4M 109.5
C3E C4E H4N 109.5
H4L C4E H4N 109.5
H4M C4E H4N 109.5
C3F O1F C2F 107.5(19)
C3F O1F Li1 125.8(19)
C2F O1F Li1 126.6(11)
C2F C1F H1D 109.5
C2F C1F H1E 109.5
H1D C1F H1E 109.5
C2F C1F H1F 109.5
H1D C1F H1F 109.5
H1E C1F H1F 109.5
C1F C2F O1F 133.7(15)
C1F C2F H2H 103.8
O1F C2F H2H 103.8
C1F C2F H2I 103.8
O1F C2F H2I 103.8
H2H C2F H2I 105.4
O1F C3F C4F 113(2)
O1F C3F H3N 109.0
C4F C3F H3N 109.0
O1F C3F H3O 109.0
C4F C3F H3O 109.0
H3N C3F H3O 107.8
C3F C4F H4O 109.5
C3F C4F H4P 109.5
H4O C4F H4P 109.5
C3F C4F H4Q 109.5
H4O C4F H4Q 109.5
H4P C4F H4Q 109.5
C7E O2E C6E 115.4(3)
C7E O2E Li1 122.2(3)
C6E O2E Li1 122.4(2)
C6E C5E H5F 109.5
C6E C5E H5G 109.5
H5F C5E H5G 109.5
C6E C5E H5H 109.5
H5F C5E H5H 109.5
H5G C5E H5H 109.5
O2E C6E C5E 111.2(3)
O2E C6E H6L 109.4
C5E C6E H6L 109.4
O2E C6E H6M 109.4
C5E C6E H6M 109.4
H6L C6E H6M 108.0
O2E C7E C8E 113.7(4)
O2E C7E H7L 108.8
C8E C7E H7L 108.8
O2E C7E H7M 108.8
C8E C7E H7M 108.8
H7L C7E H7M 107.7
C7E C8E H8C 109.5
C7E C8E H8D 109.5
H8C C8E H8D 109.5
C7E C8E H8E 109.5
H8C C8E H8E 109.5
H8D C8E H8E 109.5
C11E O3E C10E 111.7(3)
C11E O3E Li1 122.4(3)
C10E O3E Li1 125.2(3)
C10E C9E H9C 109.5
C10E C9E H9D 109.5
H9C C9E H9D 109.5
C10E C9E H9E 109.5
H9C C9E H9E 109.5
H9D C9E H9E 109.5
O3E C10E C9E 112.1(4)
O3E C10E H10C 109.2
C9E C10E H10C 109.2
O3E C10E H10D 109.2
C9E C10E H10D 109.2
H10C C10E H10D 107.9
O3E C11E C12E 114.5(4)
O3E C11E H11C 108.6
C12E C11E H11C 108.6
O3E C11E H11D 108.6
C12E C11E H11D 108.6
H11C C11E H11D 107.6
C11E C12E H12C 109.5
C11E C12E H12D 109.5
H12C C12E H12D 109.5
C11E C12E H12E 109.5
H12C C12E H12E 109.5
H12D C12E H12E 109.5
C1T O1T C4T 107.9(2)
C1T O1T Li1 132.4(3)
C4T O1T Li1 119.7(2)
O1T C1T C2T 106.9(3)
O1T C1T H1G 110.3
C2T C1T H1G 110.3
O1T C1T H1H 110.3
C2T C1T H1H 110.3
H1G C1T H1H 108.6
C3T C2T C1T 105.3(3)
C3T C2T H2J 110.7
C1T C2T H2J 110.7
C3T C2T H2K 110.7
C1T C2T H2K 110.7
H2J C2T H2K 108.8
C2T C3T C4T 102.3(3)
C2T C3T H3P 111.3
C4T C3T H3P 111.3
C2T C3T H3Q 111.3
C4T C3T H3Q 111.3
H3P C3T H3Q 109.2
O1T C4T C3T 104.3(3)
O1T C4T H4R 110.9
C3T C4T H4R 110.9
O1T C4T H4S 110.9
C3T C4T H4S 110.9
H4R C4T H4S 108.9

loop_
_geom_bond_atom_site_label_1
_geom_bond_atom_site_label_2
_geom_bond_distance
Pd1 C1 2.001(2)
Pd1 P1A 2.3393(13)
Pd1 P1D 2.341(4)
Pd1 P1B 2.3700(5)
C1 C2 1.390(3)
C1 C6 1.397(3)
C2 C3 1.399(3)
C2 H2 0.9500
C3 C4 1.376(4)
C3 H3 0.9500
C4 C5 1.372(5)
C4 H4 0.9500
C5 C6 1.403(3)
C5 H5 0.9500
C6 H6 0.9500
C1A B2A 1.714(3)
C1A B3A 1.717(3)
C1A B5A 1.718(3)
C1A B4A 1.732(3)
C1A B6A 1.735(3)
C1A P1A 1.855(2)
C1A P1D 1.858(4)
B2A B7A 1.783(4)
B2A B8A 1.784(4)
B2A B3A 1.788(4)
B2A B6A 1.794(4)
B2A H2A 1.1200
B3A B9A 1.775(4)
B3A B8A 1.777(4)
B3A B4A 1.777(4)
B3A H3A 1.1200
B4A B9A 1.765(4)
B4A B5A 1.767(4)
B4A B10A 1.773(4)
B4A H4A 1.1200
B5A B11A 1.760(4)
B5A B6A 1.761(4)
B5A B10A 1.765(4)
B5A H5A 1.1200
B6A B7A 1.762(4)
B6A B11A 1.769(4)
B6A H6A 1.1200
B7A B12A 1.775(4)
B7A B8A 1.782(4)
B7A B11A 1.789(5)
B7A H7A 1.1200
B8A B12A 1.781(5)
B8A B9A 1.788(4)
B8A H8A 1.1200
B9A B12A 1.782(4)
B9A B10A 1.782(4)
B9A H9A 1.1200
B10A B11A 1.785(4)
B10A B12A 1.788(4)
B10A H10A 1.1200
B11A B12A 1.775(4)
B11A H11A 1.1200
B12A H12A 1.1200
P1A C5A 1.844(4)
P1A C2A 1.868(3)
C2A C3A 1.533(3)
C2A C4A 1.534(3)
C2A H2C 1.0000
C3A H3C 0.9800
C3A H3D 0.9800
C3A H3E 0.9800
C4A H4C 0.9800
C4A H4D 0.9800
C4A H4E 0.9800
C5A C7A 1.534(4)
C5A C6A 1.536(4)
C5A H5C 1.0000
C6A H6C 0.9800
C6A H6D 0.9800
C6A H6E 0.9800
C7A H7C 0.9800
C7A H7D 0.9800
C7A H7E 0.9800
P1D C5D 1.844(5)
P1D C2D 1.869(5)
C2D C3D 1.533(5)
C2D C4D 1.535(5)
C2D H2D 1.0000
C3D H3F 0.9800
C3D H3G 0.9800
C3D H3H 0.9800
C4D H4F 0.9800
C4D H4G 0.9800
C4D H4H 0.9800
C5D C6D 1.534(5)
C5D C7D 1.535(5)
C5D H5D 1.0000
C6D H6F 0.9800
C6D H6G 0.9800
C6D H6H 0.9800
C7D H7F 0.9800
C7D H7G 0.9800
C7D H7H 0.9800
P1B C5B 1.862(2)
P1B C1B 1.865(2)
P1B C2B 1.870(2)
C1B B2B 1.724(3)
C1B B5B 1.727(3)
C1B B6B 1.727(3)
C1B B4B 1.733(3)
C1B B3B 1.741(3)
B2B B7B 1.768(4)
B2B B8B 1.772(4)
B2B B3B 1.779(4)
B2B B6B 1.791(4)
B2B H2B 1.1200
B3B B9B 1.767(4)
B3B B8B 1.771(4)
B3B B4B 1.778(4)
B3B H3B 1.1200
B4B B10B 1.772(4)
B4B B9B 1.776(4)
B4B B5B 1.778(4)
B4B H4B 1.1200
B5B B10B 1.770(4)
B5B B11B 1.775(4)
B5B B6B 1.782(4)
B5B H5B 1.1200
B6B B11B 1.778(4)
B6B B7B 1.778(4)
B6B H6B 1.1200
B7B B8B 1.781(4)
B7B B12B 1.783(4)
B7B B11B 1.792(4)
B7B H7B 1.1200
B8B B12B 1.780(4)
B8B B9B 1.783(4)
B8B H8B 1.1200
B9B B10B 1.787(4)
B9B B12B 1.788(4)
B9B H9B 1.1200
B10B B12B 1.784(4)
B10B B11B 1.788(4)
B10B H10B 1.1200
B11B B12B 1.782(4)
B11B H11B 1.1200
B12B H12B 1.1200
C2B C4B 1.536(3)
C2B C3B 1.539(3)
C2B H2E 1.0000
C3B H3I 0.9800
C3B H3J 0.9800
C3B H3K 0.9800
C4B H4I 0.9800
C4B H4J 0.9800
C4B H4K 0.9800
C5B C6B 1.531(3)
C5B C7B 1.538(3)
C5B H5E 1.0000
C6B H6I 0.9800
C6B H6J 0.9800
C6B H6K 0.9800
C7B H7I 0.9800
C7B H7J 0.9800
C7B H7K 0.9800
Li1 O1F 1.871(15)
Li1 O1T 1.933(5)
Li1 O2E 1.940(6)
Li1 O3E 1.977(6)
Li1 O1E 2.008(6)
O1E C2E 1.444(4)
O1E C3E 1.445(5)
C1E C2E 1.453(8)
C1E H1A 0.9800
C1E H1B 0.9800
C1E H1C 0.9800
C2E H2F 0.9900
C2E H2G 0.9900
C3E C4E 1.469(6)
C3E H3L 0.9900
C3E H3M 0.9900
C4E H4L 0.9800
C4E H4M 0.9800
C4E H4N 0.9800
O1F C3F 1.435(17)
O1F C2F 1.447(15)
C1F C2F 1.444(15)
C1F H1D 0.9800
C1F H1E 0.9800
C1F H1F 0.9800
C2F H2H 0.9900
C2F H2I 0.9900
C3F C4F 1.47(2)
C3F H3N 0.9900
C3F H3O 0.9900
C4F H4O 0.9800
C4F H4P 0.9800
C4F H4Q 0.9800
O2E C7E 1.429(4)
O2E C6E 1.434(4)
C5E C6E 1.506(6)
C5E H5F 0.9800
C5E H5G 0.9800
C5E H5H 0.9800
C6E H6L 0.9900
C6E H6M 0.9900
C7E C8E 1.517(7)
C7E H7L 0.9900
C7E H7M 0.9900
C8E H8C 0.9800
C8E H8D 0.9800
C8E H8E 0.9800
O3E C11E 1.438(5)
O3E C10E 1.449(5)
C9E C10E 1.462(6)
C9E H9C 0.9800
C9E H9D 0.9800
C9E H9E 0.9800
C10E H10C 0.9900
C10E H10D 0.9900
C11E C12E 1.496(7)
C11E H11C 0.9900
C11E H11D 0.9900
C12E H12C 0.9800
C12E H12D 0.9800
C12E H12E 0.9800
O1T C1T 1.423(4)
O1T C4T 1.445(4)
C1T C2T 1.516(5)
C1T H1G 0.9900
C1T H1H 0.9900
C2T C3T 1.478(5)
C2T H2J 0.9900
C2T H2K 0.9900
C3T C4T 1.512(5)
C3T H3P 0.9900
C3T H3Q 0.9900
C4T H4R 0.9900
C4T H4S 0.9900

loop_
_geom_torsion_atom_site_label_1
_geom_torsion_atom_site_label_2
_geom_torsion_atom_site_label_3
_geom_torsion_atom_site_label_4
_geom_torsion
C6 C1 C2 C3 -0.2(3)
Pd1 C1 C2 C3 -179.31(17)
C1 C2 C3 C4 0.3(3)
C2 C3 C4 C5 -0.4(4)
C3 C4 C5 C6 0.4(4)
C2 C1 C6 C5 0.1(3)
Pd1 C1 C6 C5 179.26(18)
C4 C5 C6 C1 -0.3(4)
B3A C1A B2A B7A -101.6(2)
B5A C1A B2A B7A 2.8(2)
B4A C1A B2A B7A -65.1(2)
B6A C1A B2A B7A 38.99(17)
P1A C1A B2A B7A 145.1(2)
P1D C1A B2A B7A 136.9(3)
B3A C1A B2A B8A -39.36(18)
B5A C1A B2A B8A 65.1(2)
B4A C1A B2A B8A -2.8(3)
B6A C1A B2A B8A 101.2(2)
P1A C1A B2A B8A -152.7(2)
P1D C1A B2A B8A -160.9(3)
B5A C1A B2A B3A 104.4(2)
B4A C1A B2A B3A 36.55(19)
B6A C1A B2A B3A 140.60(19)
P1A C1A B2A B3A -113.3(2)
P1D C1A B2A B3A -121.5(3)
B3A C1A B2A B6A -140.60(19)
B5A C1A B2A B6A -36.19(17)
B4A C1A B2A B6A -104.05(19)
P1A C1A B2A B6A 106.1(2)
P1D C1A B2A B6A 97.9(3)
B2A C1A B3A B9A 102.5(2)
B5A C1A B3A B9A -2.8(2)
B4A C1A B3A B9A -39.41(17)
B6A C1A B3A B9A 64.5(2)
P1A C1A B3A B9A -138.03(19)
P1D C1A B3A B9A -146.5(3)
B2A C1A B3A B8A 39.59(18)
B5A C1A B3A B8A -65.7(2)
B4A C1A B3A B8A -102.3(2)
B6A C1A B3A B8A 1.6(3)
P1A C1A B3A B8A 159.07(19)
P1D C1A B3A B8A 150.6(3)
B2A C1A B3A B4A 141.89(19)
B5A C1A B3A B4A 36.57(18)
B6A C1A B3A B4A 103.90(19)
P1A C1A B3A B4A -98.6(2)
P1D C1A B3A B4A -107.1(4)
B5A C1A B3A B2A -105.3(2)
B4A C1A B3A B2A -141.89(19)
B6A C1A B3A B2A -37.99(19)
P1A C1A B3A B2A 119.5(2)
P1D C1A B3A B2A 111.0(4)
B7A B2A B3A C1A 97.1(2)
B8A B2A B3A C1A 134.7(2)
B6A B2A B3A C1A 34.90(16)
C1A B2A B3A B9A -97.1(2)
B7A B2A B3A B9A 0.0(2)
B8A B2A B3A B9A 37.63(19)
B6A B2A B3A B9A -62.2(2)
C1A B2A B3A B8A -134.7(2)
B7A B2A B3A B8A -37.67(19)
B6A B2A B3A B8A -99.8(2)
C1A B2A B3A B4A -34.00(16)
B7A B2A B3A B4A 63.1(2)
B8A B2A B3A B4A 100.7(2)
B6A B2A B3A B4A 0.9(2)
B2A C1A B4A B9A 2.8(2)
B3A C1A B4A B9A 39.65(18)
B5A C1A B4A B9A -101.6(2)
B6A C1A B4A B9A -66.1(2)
P1A C1A B4A B9A 157.61(17)
P1D C1A B4A B9A 161.4(2)
B2A C1A B4A B5A 104.41(19)
B3A C1A B4A B5A 141.27(18)
B6A C1A B4A B5A 35.53(17)
P1A C1A B4A B5A -100.77(17)
P1D C1A B4A B5A -96.9(2)
B2A C1A B4A B10A 65.8(2)
B3A C1A B4A B10A 102.67(19)
B5A C1A B4A B10A -38.60(17)
B6A C1A B4A B10A -3.1(2)
P1A C1A B4A B10A -139.37(17)
P1D C1A B4A B10A -135.5(2)
B2A C1A B4A B3A -36.86(19)
B5A C1A B4A B3A -141.27(18)
B6A C1A B4A B3A -105.74(19)
P1A C1A B4A B3A 117.96(18)
P1D C1A B4A B3A 121.8(3)
B9A B3A B4A C1A 134.79(19)
B8A B3A B4A C1A 97.17(19)
B2A B3A B4A C1A 33.63(16)
C1A B3A B4A B9A -134.79(19)
B8A B3A B4A B9A -37.62(18)
B2A B3A B4A B9A -101.2(2)
C1A B3A B4A B5A -34.11(16)
B9A B3A B4A B5A 100.68(19)
B8A B3A B4A B5A 63.1(2)
B2A B3A B4A B5A -0.5(2)
C1A B3A B4A B10A -97.37(19)
B9A B3A B4A B10A 37.42(18)
B8A B3A B4A B10A -0.2(2)
B2A B3A B4A B10A -63.7(2)
B2A C1A B5A B11A -2.7(2)
B3A C1A B5A B11A 66.1(2)
B4A C1A B5A B11A 102.87(19)
B6A C1A B5A B11A -39.40(17)
P1A C1A B5A B11A -152.08(18)
P1D C1A B5A B11A -142.8(3)
B2A C1A B5A B6A 36.71(18)
B3A C1A B5A B6A 105.54(19)
B4A C1A B5A B6A 142.27(18)
P1A C1A B5A B6A -112.69(19)
P1D C1A B5A B6A -103.4(3)
B2A C1A B5A B10A -66.5(2)
B3A C1A B5A B10A 2.3(2)
B4A C1A B5A B10A 39.03(17)
B6A C1A B5A B10A -103.24(19)
P1A C1A B5A B10A 144.07(18)
P1D C1A B5A B10A 153.4(3)
B2A C1A B5A B4A -105.56(19)
B3A C1A B5A B4A -36.73(17)
B6A C1A B5A B4A -142.27(18)
P1A C1A B5A B4A 105.04(18)
P1D C1A B5A B4A 114.3(3)
B9A B4A B5A C1A 97.45(19)
B10A B4A B5A C1A 135.99(19)
B3A B4A B5A C1A 34.02(16)
C1A B4A B5A B11A -98.5(2)
B9A B4A B5A B11A -1.1(3)
B10A B4A B5A B11A 37.46(19)
B3A B4A B5A B11A -64.5(2)
C1A B4A B5A B6A -34.15(16)
B9A B4A B5A B6A 63.3(2)
B10A B4A B5A B6A 101.8(2)
B3A B4A B5A B6A -0.1(2)
C1A B4A B5A B10A -135.99(19)
B9A B4A B5A B10A -38.55(19)
B3A B4A B5A B10A -102.0(2)
B2A C1A B6A B5A -141.76(18)
B3A C1A B6A B5A -103.7(2)
B4A C1A B6A B5A -35.64(17)
P1A C1A B6A B5A 97.48(18)
P1D C1A B6A B5A 101.3(2)
B2A C1A B6A B7A -39.56(18)
B3A C1A B6A B7A -1.5(3)
B5A C1A B6A B7A 102.2(2)
B4A C1A B6A B7A 66.6(2)
P1A C1A B6A B7A -160.32(17)
P1D C1A B6A B7A -156.5(2)
B2A C1A B6A B11A -102.9(2)
B3A C1A B6A B11A -64.8(2)
B5A C1A B6A B11A 38.87(17)
B4A C1A B6A B11A 3.2(2)
P1A C1A B6A B11A 136.36(18)
P1D C1A B6A B11A 140.2(2)
B3A C1A B6A B2A 38.04(19)
B5A C1A B6A B2A 141.76(18)
B4A C1A B6A B2A 106.12(19)
P1A C1A B6A B2A -120.76(19)
P1D C1A B6A B2A -116.9(2)
B11A B5A B6A C1A 135.61(19)
B10A B5A B6A C1A 98.4(2)
B4A B5A B6A C1A 34.07(16)
C1A B5A B6A B7A -96.9(2)
B11A B5A B6A B7A 38.74(19)
B10A B5A B6A B7A 1.6(3)
B4A B5A B6A B7A -62.8(2)
C1A B5A B6A B11A -135.61(19)
B10A B5A B6A B11A -37.18(19)
B4A B5A B6A B11A -101.5(2)
C1A B5A B6A B2A -33.38(16)
B11A B5A B6A B2A 102.2(2)
B10A B5A B6A B2A 65.0(2)
B4A B5A B6A B2A 0.7(2)
B7A B2A B6A C1A -134.81(19)
B8A B2A B6A C1A -97.46(19)
B3A B2A B6A C1A -34.66(16)
C1A B2A B6A B5A 33.69(16)
B7A B2A B6A B5A -101.1(2)
B8A B2A B6A B5A -63.8(2)
B3A B2A B6A B5A -1.0(2)
C1A B2A B6A B7A 134.81(19)
B8A B2A B6A B7A 37.35(18)
B3A B2A B6A B7A 100.1(2)
C1A B2A B6A B11A 96.9(2)
B7A B2A B6A B11A -37.88(19)
B8A B2A B6A B11A -0.5(2)
B3A B2A B6A B11A 62.3(2)
C1A B6A B7A B12A -62.8(2)
B5A B6A B7A B12A -1.3(3)
B11A B6A B7A B12A 37.0(2)
B2A B6A B7A B12A -101.3(2)
C1A B6A B7A B8A 0.8(3)
B5A B6A B7A B8A 62.3(3)
B11A B6A B7A B8A 100.6(2)
B2A B6A B7A B8A -37.7(2)
C1A B6A B7A B2A 38.53(17)
B5A B6A B7A B2A 100.1(2)
B11A B6A B7A B2A 138.3(2)
C1A B6A B7A B11A -99.8(2)
B5A B6A B7A B11A -38.26(19)
B2A B6A B7A B11A -138.3(2)
C1A B2A B7A B6A -39.10(17)
B8A B2A B7A B6A -137.9(2)
B3A B2A B7A B6A -100.4(2)
C1A B2A B7A B12A 61.5(2)
B8A B2A B7A B12A -37.36(19)
B3A B2A B7A B12A 0.2(3)
B6A B2A B7A B12A 100.6(2)
C1A B2A B7A B8A 98.8(2)
B3A B2A B7A B8A 37.54(18)
B6A B2A B7A B8A 137.9(2)
C1A B2A B7A B11A -1.8(2)
B8A B2A B7A B11A -100.6(2)
B3A B2A B7A B11A -63.1(2)
B6A B2A B7A B11A 37.29(19)
C1A B3A B8A B12A 62.1(2)
B9A B3A B8A B12A -37.33(19)
B4A B3A B8A B12A -0.1(2)
B2A B3A B8A B12A 100.9(2)
C1A B3A B8A B7A -1.0(3)
B9A B3A B8A B7A -100.4(2)
B4A B3A B8A B7A -63.2(2)
B2A B3A B8A B7A 37.8(2)
C1A B3A B8A B2A -38.84(18)
B9A B3A B8A B2A -138.3(2)
B4A B3A B8A B2A -101.0(2)
C1A B3A B8A B9A 99.4(2)
B4A B3A B8A B9A 37.23(18)
B2A B3A B8A B9A 138.3(2)
B6A B7A B8A B3A 0.1(3)
B12A B7A B8A B3A 100.4(2)
B2A B7A B8A B3A -37.95(19)
B11A B7A B8A B3A 63.4(2)
B6A B7A B8A B12A -100.2(2)
B2A B7A B8A B12A -138.3(2)
B11A B7A B8A B12A -36.93(18)
B6A B7A B8A B2A 38.08(19)
B12A B7A B8A B2A 138.3(2)
B11A B7A B8A B2A 101.4(2)
B6A B7A B8A B9A -63.0(3)
B12A B7A B8A B9A 37.27(18)
B2A B7A B8A B9A -101.0(2)
B11A B7A B8A B9A 0.3(2)
C1A B2A B8A B3A 38.89(18)
B7A B2A B8A B3A 137.7(2)
B6A B2A B8A B3A 100.7(2)
C1A B2A B8A B12A -61.6(2)
B7A B2A B8A B12A 37.14(19)
B3A B2A B8A B12A -100.5(2)
B6A B2A B8A B12A 0.2(2)
C1A B2A B8A B7A -98.8(2)
B3A B2A B8A B7A -137.7(2)
B6A B2A B8A B7A -36.93(18)
C1A B2A B8A B9A 1.7(3)
B7A B2A B8A B9A 100.4(2)
B3A B2A B8A B9A -37.21(19)
B6A B2A B8A B9A 63.5(2)
C1A B4A B9A B3A -38.87(17)
B5A B4A B9A B3A -100.4(2)
B10A B4A B9A B3A -138.6(2)
C1A B4A B9A B12A 61.7(2)
B5A B4A B9A B12A 0.2(3)
B10A B4A B9A B12A -38.0(2)
B3A B4A B9A B12A 100.6(2)
C1A B4A B9A B10A 99.74(19)
B5A B4A B9A B10A 38.24(18)
B3A B4A B9A B10A 138.6(2)
C1A B4A B9A B8A -1.5(3)
B5A B4A B9A B8A -63.0(3)
B10A B4A B9A B8A -101.3(2)
B3A B4A B9A B8A 37.33(19)
C1A B3A B9A B4A 39.33(17)
B8A B3A B9A B4A 138.1(2)
B2A B3A B9A B4A 100.7(2)
C1A B3A B9A B12A -61.5(2)
B8A B3A B9A B12A 37.34(19)
B4A B3A B9A B12A -100.8(2)
B2A B3A B9A B12A -0.1(3)
C1A B3A B9A B10A 2.2(2)
B8A B3A B9A B10A 101.0(2)
B4A B3A B9A B10A -37.10(18)
B2A B3A B9A B10A 63.6(2)
C1A B3A B9A B8A -98.8(2)
B4A B3A B9A B8A -138.1(2)
B2A B3A B9A B8A -37.45(18)
B3A B8A B9A B4A -37.52(19)
B12A B8A B9A B4A 100.6(2)
B7A B8A B9A B4A 63.3(2)
B2A B8A B9A B4A -0.1(3)
B12A B8A B9A B3A 138.1(2)
B7A B8A B9A B3A 100.9(2)
B2A B8A B9A B3A 37.45(19)
B3A B8A B9A B12A -138.1(2)
B7A B8A B9A B12A -37.22(18)
B2A B8A B9A B12A -100.6(2)
B3A B8A B9A B10A -101.0(2)
B12A B8A B9A B10A 37.06(18)
B7A B8A B9A B10A -0.2(2)
B2A B8A B9A B10A -63.6(2)
C1A B5A B10A B4A -38.72(17)
B11A B5A B10A B4A -138.9(2)
B6A B5A B10A B4A -101.9(2)
C1A B5A B10A B9A -0.8(2)
B11A B5A B10A B9A -100.9(2)
B6A B5A B10A B9A -64.0(2)
B4A B5A B10A B9A 37.95(18)
C1A B5A B10A B11A 100.2(2)
B6A B5A B10A B11A 36.95(19)
B4A B5A B10A B11A 138.9(2)
C1A B5A B10A B12A 62.0(2)
B11A B5A B10A B12A -38.2(2)
B6A B5A B10A B12A -1.2(3)
B4A B5A B10A B12A 100.7(2)
C1A B4A B10A B5A 38.12(17)
B9A B4A B10A B5A 137.0(2)
B3A B4A B10A B5A 99.7(2)
C1A B4A B10A B9A -98.83(19)
B5A B4A B10A B9A -137.0(2)
B3A B4A B10A B9A -37.28(18)
C1A B4A B10A B11A 1.6(2)
B9A B4A B10A B11A 100.5(2)
B5A B4A B10A B11A -36.49(19)
B3A B4A B10A B11A 63.2(2)
C1A B4A B10A B12A -61.1(2)
B9A B4A B10A B12A 37.70(19)
B5A B4A B10A B12A -99.3(2)
B3A B4A B10A B12A 0.4(2)
B4A B9A B10A B5A -38.13(17)
B3A B9A B10A B5A -0.9(3)
B12A B9A B10A B5A 99.4(2)
B8A B9A B10A B5A 62.5(2)
B3A B9A B10A B4A 37.22(18)
B12A B9A B10A B4A 137.5(2)
B8A B9A B10A B4A 100.6(2)
B4A B9A B10A B11A -100.69(19)
B3A B9A B10A B11A -63.5(2)
B12A B9A B10A B11A 36.81(18)
B8A B9A B10A B11A -0.1(2)
B4A B9A B10A B12A -137.5(2)
B3A B9A B10A B12A -100.3(2)
B8A B9A B10A B12A -36.90(18)
C1A B5A B11A B6A 39.15(17)
B10A B5A B11A B6A 139.3(2)
B4A B5A B11A B6A 102.1(2)
C1A B5A B11A B12A -61.4(2)
B6A B5A B11A B12A -100.6(2)
B10A B5A B11A B12A 38.7(2)
B4A B5A B11A B12A 1.5(3)
C1A B5A B11A B10A -100.1(2)
B6A B5A B11A B10A -139.3(2)
B4A B5A B11A B10A -37.20(19)
C1A B5A B11A B7A 1.4(2)
B6A B5A B11A B7A -37.79(18)
B10A B5A B11A B7A 101.5(2)
B4A B5A B11A B7A 64.3(2)
C1A B6A B11A B5A -38.42(17)
B7A B6A B11A B5A -137.0(2)
B2A B6A B11A B5A -99.4(2)
C1A B6A B11A B12A 61.6(2)
B5A B6A B11A B12A 100.1(2)
B7A B6A B11A B12A -36.94(19)
B2A B6A B11A B12A 0.6(3)
C1A B6A B11A B10A -2.1(3)
B5A B6A B11A B10A 36.37(19)
B7A B6A B11A B10A -100.6(2)
B2A B6A B11A B10A -63.1(2)
C1A B6A B11A B7A 98.6(2)
B5A B6A B11A B7A 137.0(2)
B2A B6A B11A B7A 37.59(19)
B4A B10A B11A B5A 36.71(18)
B9A B10A B11A B5A 99.6(2)
B12A B10A B11A B5A 136.5(2)
B5A B10A B11A B6A -36.44(19)
B4A B10A B11A B6A 0.3(3)
B9A B10A B11A B6A 63.1(2)
B12A B10A B11A B6A 100.1(2)
B5A B10A B11A B12A -136.5(2)
B4A B10A B11A B12A -99.8(2)
B9A B10A B11A B12A -36.95(19)
B5A B10A B11A B7A -99.3(2)
B4A B10A B11A B7A -62.6(2)
B9A B10A B11A B7A 0.3(2)
B12A B10A B11A B7A 37.25(19)
B6A B7A B11A B5A 38.02(18)
B12A B7A B11A B5A -100.4(2)
B8A B7A B11A B5A -63.3(2)
B2A B7A B11A B5A 0.3(3)
B12A B7A B11A B6A -138.4(2)
B8A B7A B11A B6A -101.3(2)
B2A B7A B11A B6A -37.74(18)
B6A B7A B11A B12A 138.4(2)
B8A B7A B11A B12A 37.10(19)
B2A B7A B11A B12A 100.7(2)
B6A B7A B11A B10A 100.9(2)
B12A B7A B11A B10A -37.49(18)
B8A B7A B11A B10A -0.4(2)
B2A B7A B11A B10A 63.2(2)
B5A B11A B12A B7A 99.8(2)
B6A B11A B12A B7A 36.77(19)
B10A B11A B12A B7A 138.2(2)
B5A B11A B12A B8A 62.5(3)
B6A B11A B12A B8A -0.5(3)
B10A B11A B12A B8A 101.0(2)
B7A B11A B12A B8A -37.28(19)
B5A B11A B12A B9A -1.4(3)
B6A B11A B12A B9A -64.4(3)
B10A B11A B12A B9A 37.1(2)
B7A B11A B12A B9A -101.2(2)
B5A B11A B12A B10A -38.45(19)
B6A B11A B12A B10A -101.5(2)
B7A B11A B12A B10A -138.2(2)
B6A B7A B12A B11A -37.01(19)
B8A B7A B12A B11A -138.6(2)
B2A B7A B12A B11A -101.3(2)
B6A B7A B12A B8A 101.6(2)
B2A B7A B12A B8A 37.33(19)
B11A B7A B12A B8A 138.6(2)
B6A B7A B12A B9A 64.0(3)
B8A B7A B12A B9A -37.58(19)
B2A B7A B12A B9A -0.3(3)
B11A B7A B12A B9A 101.0(2)
B6A B7A B12A B10A 0.5(3)
B8A B7A B12A B10A -101.1(2)
B2A B7A B12A B10A -63.7(3)
B11A B7A B12A B10A 37.5(2)
B3A B8A B12A B11A -63.5(3)
B7A B8A B12A B11A 37.44(19)
B2A B8A B12A B11A 0.2(3)
B9A B8A B12A B11A -100.7(2)
B3A B8A B12A B7A -100.9(2)
B2A B8A B12A B7A -37.26(18)
B9A B8A B12A B7A -138.17(19)
B3A B8A B12A B9A 37.27(18)
B7A B8A B12A B9A 138.17(19)
B2A B8A B12A B9A 100.9(2)
B3A B8A B12A B10A 0.4(3)
B7A B8A B12A B10A 101.3(2)
B2A B8A B12A B10A 64.0(2)
B9A B8A B12A B10A -36.91(18)
B4A B9A B12A B11A 0.7(3)
B3A B9A B12A B11A 64.3(3)
B10A B9A B12A B11A -37.2(2)
B8A B9A B12A B11A 101.6(2)
B4A B9A B12A B7A -63.4(3)
B3A B9A B12A B7A 0.2(3)
B10A B9A B12A B7A -101.3(2)
B8A B9A B12A B7A 37.53(19)
B4A B9A B12A B8A -100.9(2)
B3A B9A B12A B8A -37.31(18)
B10A B9A B12A B8A -138.80(19)
B4A B9A B12A B10A 37.90(19)
B3A B9A B12A B10A 101.5(2)
B8A B9A B12A B10A 138.80(19)
B5A B10A B12A B11A 38.13(19)
B4A B10A B12A B11A 101.0(2)
B9A B10A B12A B11A 138.5(2)
B5A B10A B12A B7A 0.4(3)
B4A B10A B12A B7A 63.3(3)
B9A B10A B12A B7A 100.9(2)
B11A B10A B12A B7A -37.7(2)
B5A B10A B12A B8A -63.3(3)
B4A B10A B12A B8A -0.5(3)
B9A B10A B12A B8A 37.07(19)
B11A B10A B12A B8A -101.5(2)
B5A B10A B12A B9A -100.4(2)
B4A B10A B12A B9A -37.55(18)
B11A B10A B12A B9A -138.5(2)
B2A C1A P1A C5A -14.1(3)
B3A C1A P1A C5A -94.3(3)
B5A C1A P1A C5A 129.3(2)
B4A C1A P1A C5A -164.4(2)
B6A C1A P1A C5A 62.2(3)
P1D C1A P1A C5A 37.9(10)
B2A C1A P1A C2A 97.5(2)
B3A C1A P1A C2A 17.3(2)
B5A C1A P1A C2A -119.10(17)
B4A C1A P1A C2A -52.84(19)
B6A C1A P1A C2A 173.76(18)
P1D C1A P1A C2A 149.5(10)
B2A C1A P1A Pd1 -138.46(18)
B3A C1A P1A Pd1 141.37(18)
B5A C1A P1A Pd1 4.96(18)
B4A C1A P1A Pd1 71.23(17)
B6A C1A P1A Pd1 -62.18(19)
P1D C1A P1A Pd1 -86.5(10)
C5A P1A C2A C3A -98.8(3)
C1A P1A C2A C3A 147.2(2)
Pd1 P1A C2A C3A 42.1(3)
C5A P1A C2A C4A 29.7(4)
C1A P1A C2A C4A -84.2(3)
Pd1 P1A C2A C4A 170.6(2)
C1A P1A C5A C7A 172.7(4)
C2A P1A C5A C7A 62.5(5)
Pd1 P1A C5A C7A -79.0(4)
C1A P1A C5A C6A -64.9(5)
C2A P1A C5A C6A -175.1(4)
Pd1 P1A C5A C6A 43.4(5)
B2A C1A P1D C5D -11.8(8)
B3A C1A P1D C5D -91.7(8)
B5A C1A P1D C5D 123.8(7)
B4A C1A P1D C5D -168.6(7)
B6A C1A P1D C5D 58.1(7)
P1A C1A P1D C5D -144.6(13)
B2A C1A P1D C2D 103.1(5)
B3A C1A P1D C2D 23.3(6)
B5A C1A P1D C2D -121.3(4)
B4A C1A P1D C2D -53.6(4)
B6A C1A P1D C2D 173.1(4)
P1A C1A P1D C2D -29.6(9)
B2A C1A P1D Pd1 -141.6(2)
B3A C1A P1D Pd1 138.6(2)
B5A C1A P1D Pd1 -6.0(3)
B4A C1A P1D Pd1 61.7(3)
B6A C1A P1D Pd1 -71.6(3)
P1A C1A P1D Pd1 85.7(10)
C5D P1D C2D C3D -172.4(10)
C1A P1D C2D C3D 66.2(9)
Pd1 P1D C2D C3D -39.5(9)
C5D P1D C2D C4D 54.8(13)
C1A P1D C2D C4D -66.6(11)
Pd1 P1D C2D C4D -172.2(10)
C1A P1D C5D C6D -71.0(18)
C2D P1D C5D C6D 167.6(16)
Pd1 P1D C5D C6D 42.6(19)
C1A P1D C5D C7D 161.5(13)
C2D P1D C5D C7D 40.1(16)
Pd1 P1D C5D C7D -84.9(15)
C5B P1B C1B B2B -62.19(17)
C2B P1B C1B B2B -172.58(15)
Pd1 P1B C1B B2B 74.91(15)
C5B P1B C1B B5B 86.41(18)
C2B P1B C1B B5B -23.98(19)
Pd1 P1B C1B B5B -136.49(15)
C5B P1B C1B B6B 11.16(18)
C2B P1B C1B B6B -99.23(17)
Pd1 P1B C1B B6B 148.26(14)
C5B P1B C1B B4B 158.89(15)
C2B P1B C1B B4B 48.50(17)
Pd1 P1B C1B B4B -64.01(15)
C5B P1B C1B B3B -131.80(14)
C2B P1B C1B B3B 117.81(15)
Pd1 P1B C1B B3B 5.30(15)
B5B C1B B2B B7B 1.7(2)
B6B C1B B2B B7B 39.07(17)
B4B C1B B2B B7B -66.1(2)
B3B C1B B2B B7B -102.34(19)
P1B C1B B2B B7B 153.10(15)
B5B C1B B2B B8B 64.7(2)
B6B C1B B2B B8B 102.1(2)
B4B C1B B2B B8B -3.1(2)
B3B C1B B2B B8B -39.32(17)
P1B C1B B2B B8B -143.87(16)
B5B C1B B2B B3B 104.01(19)
B6B C1B B2B B3B 141.41(18)
B4B C1B B2B B3B 36.23(17)
P1B C1B B2B B3B -104.55(17)
B5B C1B B2B B6B -37.40(18)
B4B C1B B2B B6B -105.17(19)
B3B C1B B2B B6B -141.41(18)
P1B C1B B2B B6B 114.04(17)
B2B C1B B3B B9B 102.23(19)
B5B C1B B3B B9B -2.8(2)
B6B C1B B3B B9B 65.2(2)
B4B C1B B3B B9B -39.39(17)
P1B C1B B3B B9B -148.41(15)
B2B C1B B3B B8B 39.17(17)
B5B C1B B3B B8B -65.9(2)
B6B C1B B3B B8B 2.2(2)
B4B C1B B3B B8B -102.46(19)
P1B C1B B3B B8B 148.53(15)
B2B C1B B3B B4B 141.62(18)
B5B C1B B3B B4B 36.58(17)
B6B C1B B3B B4B 104.62(19)
P1B C1B B3B B4B -109.02(16)
B5B C1B B3B B2B -105.04(19)
B6B C1B B3B B2B -37.00(17)
B4B C1B B3B B2B -141.62(18)
P1B C1B B3B B2B 109.36(16)
B7B B2B B3B C1B 97.73(18)
B8B B2B B3B C1B 135.20(19)
B6B B2B B3B C1B 34.22(16)
C1B B2B B3B B9B -97.55(19)
B7B B2B B3B B9B 0.2(2)
B8B B2B B3B B9B 37.65(19)
B6B B2B B3B B9B -63.3(2)
C1B B2B B3B B8B -135.20(19)
B7B B2B B3B B8B -37.47(18)
B6B B2B B3B B8B -101.0(2)
C1B B2B B3B B4B -33.97(16)
B7B B2B B3B B4B 63.8(2)
B8B B2B B3B B4B 101.2(2)
B6B B2B B3B B4B 0.3(2)
B2B C1B B4B B10B 65.9(2)
B5B C1B B4B B10B -39.14(18)
B6B C1B B4B B10B -2.6(2)
B3B C1B B4B B10B 102.2(2)
P1B C1B B4B B10B -153.22(16)
B2B C1B B4B B9B 2.8(2)
B5B C1B B4B B9B -102.20(19)
B6B C1B B4B B9B -65.7(2)
B3B C1B B4B B9B 39.14(17)
P1B C1B B4B B9B 143.72(16)
B2B C1B B4B B5B 105.03(19)
B6B C1B B4B B5B 36.54(17)
B3B C1B B4B B5B 141.34(18)
P1B C1B B4B B5B -114.08(17)
B2B C1B B4B B3B -36.31(17)
B5B C1B B4B B3B -141.34(18)
B6B C1B B4B B3B -104.80(18)
P1B C1B B4B B3B 104.58(16)
B9B B3B B4B C1B 135.20(18)
B8B B3B B4B C1B 97.13(19)
B2B B3B B4B C1B 33.82(16)
C1B B3B B4B B10B -97.58(19)
B9B B3B B4B B10B 37.62(18)
B8B B3B B4B B10B -0.5(2)
B2B B3B B4B B10B -63.8(2)
C1B B3B B4B B9B -135.20(18)
B8B B3B B4B B9B -38.07(18)
B2B B3B B4B B9B -101.38(19)
C1B B3B B4B B5B -34.27(16)
B9B B3B B4B B5B 100.9(2)
B8B B3B B4B B5B 62.9(2)
B2B B3B B4B B5B -0.5(2)
B2B C1B B5B B10B -64.9(2)
B6B C1B B5B B10B -102.4(2)
B4B C1B B5B B10B 39.26(17)
B3B C1B B5B B10B 2.8(2)
P1B C1B B5B B10B 145.28(16)
B2B C1B B5B B11B -1.7(2)
B6B C1B B5B B11B -39.26(17)
B4B C1B B5B B11B 102.4(2)
B3B C1B B5B B11B 66.0(2)
P1B C1B B5B B11B -151.54(16)
B2B C1B B5B B4B -104.13(19)
B6B C1B B5B B4B -141.69(18)
B3B C1B B5B B4B -36.47(17)
P1B C1B B5B B4B 106.02(18)
B2B C1B B5B B6B 37.57(18)
B4B C1B B5B B6B 141.69(18)
B3B C1B B5B B6B 105.22(18)
P1B C1B B5B B6B -112.29(18)
B10B B4B B5B C1B 135.26(19)
B9B B4B B5B C1B 97.62(19)
B3B B4B B5B C1B 34.49(16)
C1B B4B B5B B10B -135.26(19)
B9B B4B B5B B10B -37.63(19)
B3B B4B B5B B10B -100.8(2)
C1B B4B B5B B11B -97.58(19)
B10B B4B B5B B11B 37.67(19)
B9B B4B B5B B11B 0.0(2)
B3B B4B B5B B11B -63.1(2)
C1B B4B B5B B6B -34.01(16)
B10B B4B B5B B6B 101.2(2)
B9B B4B B5B B6B 63.6(2)
B3B B4B B5B B6B 0.5(2)
B2B C1B B6B B11B -101.64(19)
B5B C1B B6B B11B 39.14(17)
B4B C1B B6B B11B 2.7(2)
B3B C1B B6B B11B -64.9(2)
P1B C1B B6B B11B 151.66(16)
B2B C1B B6B B7B -38.68(17)
B5B C1B B6B B7B 102.1(2)
B4B C1B B6B B7B 65.7(2)
B3B C1B B6B B7B -2.0(2)
P1B C1B B6B B7B -145.38(16)
B2B C1B B6B B5B -140.78(19)
B4B C1B B6B B5B -36.44(18)
B3B C1B B6B B5B -104.07(19)
P1B C1B B6B B5B 112.52(18)
B5B C1B B6B B2B 140.78(19)
B4B C1B B6B B2B 104.34(19)
B3B C1B B6B B2B 36.71(17)
P1B C1B B6B B2B -106.70(18)
B10B B5B B6B C1B 97.62(19)
B11B B5B B6B C1B 135.27(19)
B4B B5B B6B C1B 34.13(16)
C1B B5B B6B B11B -135.27(19)
B10B B5B B6B B11B -37.65(18)
B4B B5B B6B B11B -101.1(2)
C1B B5B B6B B7B -97.09(19)
B10B B5B B6B B7B 0.5(2)
B11B B5B B6B B7B 38.17(18)
B4B B5B B6B B7B -63.0(2)
C1B B5B B6B B2B -34.45(16)
B10B B5B B6B B2B 63.2(2)
B11B B5B B6B B2B 100.8(2)
B4B B5B B6B B2B -0.3(2)
B7B B2B B6B C1B -135.47(19)
B8B B2B B6B C1B -97.93(19)
B3B B2B B6B C1B -34.52(16)
C1B B2B B6B B11B 97.63(19)
B7B B2B B6B B11B -37.85(18)
B8B B2B B6B B11B -0.3(2)
B3B B2B B6B B11B 63.1(2)
C1B B2B B6B B7B 135.47(19)
B8B B2B B6B B7B 37.54(18)
B3B B2B B6B B7B 100.9(2)
C1B B2B B6B B5B 34.57(16)
B7B B2B B6B B5B -100.9(2)
B8B B2B B6B B5B -63.4(2)
B3B B2B B6B B5B 0.0(2)
C1B B2B B7B B6B -38.53(16)
B8B B2B B7B B6B -138.3(2)
B3B B2B B7B B6B -101.06(18)
C1B B2B B7B B8B 99.76(19)
B3B B2B B7B B8B 37.23(17)
B6B B2B B7B B8B 138.3(2)
C1B B2B B7B B12B 62.3(2)
B8B B2B B7B B12B -37.51(19)
B3B B2B B7B B12B -0.3(2)
B6B B2B B7B B12B 100.8(2)
C1B B2B B7B B11B -0.9(2)
B8B B2B B7B B11B -100.7(2)
B3B B2B B7B B11B -63.5(2)
B6B B2B B7B B11B 37.59(18)
C1B B6B B7B B2B 38.32(16)
B11B B6B B7B B2B 137.83(19)
B5B B6B B7B B2B 99.97(19)
C1B B6B B7B B8B 1.0(2)
B11B B6B B7B B8B 100.5(2)
B5B B6B B7B B8B 62.6(2)
B2B B6B B7B B8B -37.36(18)
C1B B6B B7B B12B -62.4(2)
B11B B6B B7B B12B 37.08(18)
B5B B6B B7B B12B -0.8(2)
B2B B6B B7B B12B -100.8(2)
C1B B6B B7B B11B -99.51(19)
B5B B6B B7B B11B -37.86(17)
B2B B6B B7B B11B -137.83(19)
C1B B3B B8B B2B -38.57(16)
B9B B3B B8B B2B -138.3(2)
B4B B3B B8B B2B -100.37(19)
C1B B3B B8B B12B 62.1(2)
B9B B3B B8B B12B -37.61(19)
B4B B3B B8B B12B 0.3(2)
B2B B3B B8B B12B 100.6(2)
C1B B3B B8B B7B -1.4(2)
B9B B3B B8B B7B -101.1(2)
B4B B3B B8B B7B -63.2(2)
B2B B3B B8B B7B 37.13(18)
C1B B3B B8B B9B 99.68(19)
B4B B3B B8B B9B 37.88(18)
B2B B3B B8B B9B 138.3(2)
C1B B2B B8B B3B 39.20(16)
B7B B2B B8B B3B 138.36(19)
B6B B2B B8B B3B 101.01(18)
C1B B2B B8B B12B -61.6(2)
B7B B2B B8B B12B 37.59(18)
B3B B2B B8B B12B -100.8(2)
B6B B2B B8B B12B 0.2(2)
C1B B2B B8B B7B -99.17(19)
B3B B2B B8B B7B -138.36(19)
B6B B2B B8B B7B -37.35(17)
C1B B2B B8B B9B 2.1(2)
B7B B2B B8B B9B 101.2(2)
B3B B2B B8B B9B -37.14(18)
B6B B2B B8B B9B 63.9(2)
B2B B7B B8B B3B -37.38(18)
B6B B7B B8B B3B 0.3(3)
B12B B7B B8B B3B 100.5(2)
B11B B7B B8B B3B 63.6(2)
B6B B7B B8B B2B 37.69(18)
B12B B7B B8B B2B 137.9(2)
B11B B7B B8B B2B 100.93(19)
B2B B7B B8B B12B -137.9(2)
B6B B7B B8B B12B -100.2(2)
B11B B7B B8B B12B -36.98(18)
B2B B7B B8B B9B -100.5(2)
B6B B7B B8B B9B -62.8(2)
B12B B7B B8B B9B 37.42(19)
B11B B7B B8B B9B 0.4(2)
C1B B3B B9B B4B 38.85(16)
B8B B3B B9B B4B 137.7(2)
B2B B3B B9B B4B 100.39(19)
C1B B3B B9B B8B -98.90(19)
B4B B3B B9B B8B -137.7(2)
B2B B3B B9B B8B -37.36(18)
C1B B3B B9B B10B 1.7(2)
B8B B3B B9B B10B 100.5(2)
B4B B3B B9B B10B -37.19(18)
B2B B3B B9B B10B 63.2(2)
C1B B3B B9B B12B -61.5(2)
B8B B3B B9B B12B 37.35(19)
B4B B3B B9B B12B -100.4(2)
B2B B3B B9B B12B 0.0(3)
C1B B4B B9B B3B -39.05(16)
B10B B4B B9B B3B -138.2(2)
B5B B4B B9B B3B -100.86(19)
C1B B4B B9B B8B -1.4(2)
B10B B4B B9B B8B -100.5(2)
B5B B4B B9B B8B -63.2(2)
B3B B4B B9B B8B 37.65(18)
C1B B4B B9B B10B 99.14(19)
B5B B4B B9B B10B 37.33(18)
B3B B4B B9B B10B 138.2(2)
C1B B4B B9B B12B 61.6(2)
B10B B4B B9B B12B -37.49(19)
B5B B4B B9B B12B -0.2(3)
B3B B4B B9B B12B 100.7(2)
B2B B8B B9B B3B 37.44(18)
B12B B8B B9B B3B 138.0(2)
B7B B8B B9B B3B 100.6(2)
B3B B8B B9B B4B -37.84(17)
B2B B8B B9B B4B -0.4(3)
B12B B8B B9B B4B 100.1(2)
B7B B8B B9B B4B 62.8(2)
B3B B8B B9B B10B -100.8(2)
B2B B8B B9B B10B -63.4(2)
B12B B8B B9B B10B 37.18(19)
B7B B8B B9B B10B -0.2(3)
B3B B8B B9B B12B -138.0(2)
B2B B8B B9B B12B -100.5(2)
B7B B8B B9B B12B -37.35(19)
C1B B5B B10B B4B -38.94(16)
B11B B5B B10B B4B -138.3(2)
B6B B5B B10B B4B -100.87(19)
C1B B5B B10B B12B 61.9(2)
B11B B5B B10B B12B -37.46(19)
B4B B5B B10B B12B 100.8(2)
B6B B5B B10B B12B -0.1(2)
C1B B5B B10B B9B -1.6(2)
B11B B5B B10B B9B -100.9(2)
B4B B5B B10B B9B 37.32(18)
B6B B5B B10B B9B -63.5(2)
C1B B5B B10B B11B 99.32(19)
B4B B5B B10B B11B 138.3(2)
B6B B5B B10B B11B 37.39(18)
C1B B4B B10B B5B 38.70(17)
B9B B4B B10B B5B 138.2(2)
B3B B4B B10B B5B 101.00(19)
C1B B4B B10B B12B -61.9(2)
B9B B4B B10B B12B 37.68(19)
B5B B4B B10B B12B -100.6(2)
B3B B4B B10B B12B 0.4(3)
C1B B4B B10B B9B -99.53(19)
B5B B4B B10B B9B -138.2(2)
B3B B4B B10B B9B -37.23(18)
C1B B4B B10B B11B 1.4(3)
B9B B4B B10B B11B 100.9(2)
B5B B4B B10B B11B -37.29(18)
B3B B4B B10B B11B 63.7(2)
B3B B9B B10B B5B 0.0(3)
B4B B9B B10B B5B -37.50(18)
B8B B9B B10B B5B 63.2(2)
B12B B9B B10B B5B 100.3(2)
B3B B9B B10B B4B 37.47(17)
B8B B9B B10B B4B 100.7(2)
B12B B9B B10B B4B 137.8(2)
B3B B9B B10B B12B -100.3(2)
B4B B9B B10B B12B -137.8(2)
B8B B9B B10B B12B -37.14(19)
B3B B9B B10B B11B -63.4(2)
B4B B9B B10B B11B -100.8(2)
B8B B9B B10B B11B -0.2(3)
B12B B9B B10B B11B 36.98(18)
C1B B5B B11B B6B 38.76(17)
B10B B5B B11B B6B 138.3(2)
B4B B5B B11B B6B 100.94(19)
C1B B5B B11B B12B -62.1(2)
B10B B5B B11B B12B 37.47(19)
B4B B5B B11B B12B 0.1(3)
B6B B5B B11B B12B -100.8(2)
C1B B5B B11B B10B -99.6(2)
B4B B5B B11B B10B -37.38(18)
B6B B5B B11B B10B -138.3(2)
C1B B5B B11B B7B 1.0(2)
B10B B5B B11B B7B 100.6(2)
B4B B5B B11B B7B 63.2(2)
B6B B5B B11B B7B -37.76(18)
C1B B6B B11B B5B -38.71(16)
B7B B6B B11B B5B -137.49(19)
B2B B6B B11B B5B -100.14(19)
C1B B6B B11B B12B 61.7(2)
B7B B6B B11B B12B -37.10(18)
B5B B6B B11B B12B 100.4(2)
B2B B6B B11B B12B 0.2(2)
C1B B6B B11B B10B -1.7(2)
B7B B6B B11B B10B -100.4(2)
B5B B6B B11B B10B 37.05(19)
B2B B6B B11B B10B -63.1(2)
C1B B6B B11B B7B 98.78(18)
B5B B6B B11B B7B 137.49(19)
B2B B6B B11B B7B 37.35(17)
B4B B10B B11B B5B 37.47(18)
B12B B10B B11B B5B 137.9(2)
B9B B10B B11B B5B 100.8(2)
B5B B10B B11B B6B -37.32(18)
B4B B10B B11B B6B 0.2(3)
B12B B10B B11B B6B 100.6(2)
B9B B10B B11B B6B 63.5(2)
B5B B10B B11B B12B -137.9(2)
B4B B10B B11B B12B -100.4(2)
B9B B10B B11B B12B -37.08(19)
B5B B10B B11B B7B -100.4(2)
B4B B10B B11B B7B -62.9(2)
B12B B10B B11B B7B 37.51(18)
B9B B10B B11B B7B 0.4(3)
B2B B7B B11B B5B 0.0(3)
B6B B7B B11B B5B 37.96(18)
B8B B7B B11B B5B -63.4(2)
B12B B7B B11B B5B -100.4(2)
B2B B7B B11B B6B -38.00(18)
B8B B7B B11B B6B -101.3(2)
B12B B7B B11B B6B -138.36(19)
B2B B7B B11B B12B 100.4(2)
B6B B7B B11B B12B 138.36(19)
B8B B7B B11B B12B 37.03(18)
B2B B7B B11B B10B 62.8(2)
B6B B7B B11B B10B 100.8(2)
B8B B7B B11B B10B -0.5(2)
B12B B7B B11B B10B -37.57(18)
B3B B8B B12B B11B -63.7(2)
B2B B8B B12B B11B -0.1(3)
B7B B8B B12B B11B 37.33(18)
B9B B8B B12B B11B -101.0(2)
B3B B8B B12B B7B -101.1(2)
B2B B8B B12B B7B -37.42(18)
B9B B8B B12B B7B -138.4(2)
B3B B8B B12B B10B 0.0(3)
B2B B8B B12B B10B 63.6(2)
B7B B8B B12B B10B 101.1(2)
B9B B8B B12B B10B -37.33(19)
B3B B8B B12B B9B 37.33(18)
B2B B8B B12B B9B 101.0(2)
B7B B8B B12B B9B 138.4(2)
B5B B11B B12B B8B 63.4(2)
B6B B11B B12B B8B -0.1(3)
B10B B11B B12B B8B 100.7(2)
B7B B11B B12B B8B -37.17(18)
B5B B11B B12B B7B 100.6(2)
B6B B11B B12B B7B 37.06(18)
B10B B11B B12B B7B 137.9(2)
B5B B11B B12B B10B -37.30(18)
B6B B11B B12B B10B -100.8(2)
B7B B11B B12B B10B -137.9(2)
B5B B11B B12B B9B -0.2(3)
B6B B11B B12B B9B -63.7(3)
B10B B11B B12B B9B 37.11(19)
B7B B11B B12B B9B -100.7(2)
B2B B7B B12B B8B 37.49(18)
B6B B7B B12B B8B 101.5(2)
B11B B7B B12B B8B 138.55(19)
B2B B7B B12B B11B -101.1(2)
B6B B7B B12B B11B -37.05(18)
B8B B7B B12B B11B -138.55(19)
B2B B7B B12B B10B -63.3(2)
B6B B7B B12B B10B 0.7(3)
B8B B7B B12B B10B -100.8(2)
B11B B7B B12B B10B 37.80(19)
B2B B7B B12B B9B 0.3(3)
B6B B7B B12B B9B 64.3(3)
B8B B7B B12B B9B -37.22(19)
B11B B7B B12B B9B 101.3(2)
B5B B10B B12B B8B -63.9(2)
B4B B10B B12B B8B -0.3(3)
B9B B10B B12B B8B 37.30(19)
B11B B10B B12B B8B -101.3(2)
B5B B10B B12B B11B 37.45(18)
B4B B10B B12B B11B 101.1(2)
B9B B10B B12B B11B 138.6(2)
B5B B10B B12B B7B -0.4(3)
B4B B10B B12B B7B 63.2(2)
B9B B10B B12B B7B 100.8(2)
B11B B10B B12B B7B -37.87(18)
B5B B10B B12B B9B -101.2(2)
B4B B10B B12B B9B -37.58(19)
B11B B10B B12B B9B -138.6(2)
B3B B9B B12B B8B -37.38(18)
B4B B9B B12B B8B -100.9(2)
B10B B9B B12B B8B -138.3(2)
B3B B9B B12B B11B 63.7(3)
B4B B9B B12B B11B 0.2(3)
B8B B9B B12B B11B 101.1(2)
B10B B9B B12B B11B -37.2(2)
B3B B9B B12B B7B -0.2(3)
B4B B9B B12B B7B -63.7(3)
B8B B9B B12B B7B 37.21(19)
B10B B9B B12B B7B -101.1(2)
B3B B9B B12B B10B 100.9(2)
B4B B9B B12B B10B 37.38(18)
B8B B9B B12B B10B 138.3(2)
C5B P1B C2B C4B -30.01(19)
C1B P1B C2B C4B 83.56(19)
Pd1 P1B C2B C4B -162.82(16)
C5B P1B C2B C3B 96.88(17)
C1B P1B C2B C3B -149.54(16)
Pd1 P1B C2B C3B -35.93(17)
C1B P1B C5B C6B 61.44(18)
C2B P1B C5B C6B 172.94(16)
Pd1 P1B C5B C6B -66.31(18)
C1B P1B C5B C7B -173.44(14)
C2B P1B C5B C7B -61.94(16)
Pd1 P1B C5B C7B 58.82(16)
C3E O1E C2E C1E 174.6(5)
Li1 O1E C2E C1E 13.6(6)
C2E O1E C3E C4E 62.5(5)
Li1 O1E C3E C4E -132.6(4)
O1T Li1 O1F C3F 105.2(18)
O2E Li1 O1F C3F -123.1(18)
O3E Li1 O1F C3F -8.2(19)
O1E Li1 O1F C3F 166(3)
O1T Li1 O1F C2F -71.2(15)
O2E Li1 O1F C2F 60.5(16)
O3E Li1 O1F C2F 175.4(13)
O1E Li1 O1F C2F -10.2(10)
C3F O1F C2F C1F -134(2)
Li1 O1F C2F C1F 43(3)
C2F O1F C3F C4F 86(3)
Li1 O1F C3F C4F -91(3)
C7E O2E C6E C5E -72.7(4)
Li1 O2E C6E C5E 103.7(4)
C6E O2E C7E C8E -64.5(5)
Li1 O2E C7E C8E 119.1(4)
C11E O3E C10E C9E -84.4(5)
Li1 O3E C10E C9E 105.4(5)
C10E O3E C11E C12E -73.7(5)
Li1 O3E C11E C12E 96.8(4)
C4T O1T C1T C2T 12.8(4)
Li1 O1T C1T C2T -168.6(3)
O1T C1T C2T C3T 10.7(4)
C1T C2T C3T C4T -28.5(4)
C1T O1T C4T C3T -31.0(4)
Li1 O1T C4T C3T 150.2(3)
C2T C3T C4T O1T 36.6(3)
